data_7002727
loop_
_publ_author_name
'Ferguson, Alan'
'McGregor, Julie'
'Brechin, Euan K.'
'Thomas, Lynne H.'
'Murrie, Mark'

_publ_section_title
;
 Access to new magnetic cores in Fe(III) and Fe(III)/Cu(II) spin
 clusters
;
_journal_issue 43
_journal_name_full 'Dalton Transactions'
_journal_page_first 9395
_journal_page_last 9397
_journal_paper_doi 10.1039/b913102g
_journal_year 2009
_chemical_formula_sum 'C146 H278 Fe14 N12 O70'
_chemical_formula_weight 4103.74
_chemical_name_systematic
;
?
;
_space_group_IT_number 2
_symmetry_cell_setting triclinic
_symmetry_space_group_name_Hall '-P 1'
_symmetry_space_group_name_H-M 'P -1'
_atom_sites_solution_hydrogens geom
_atom_sites_solution_primary direct
_atom_sites_solution_secondary difmap
_audit_creation_method SHELXL-97
_cell_angle_alpha 114.028(2)
_cell_angle_beta 97.097(2)
_cell_angle_gamma 102.894(2)
_cell_formula_units_Z 2
_cell_length_a 14.404(2)
_cell_length_b 28.015(3)
_cell_length_c 28.977(5)
_cell_measurement_temperature 100(2)
_cell_volume 10104(2)
_computing_cell_refinement 'CrystalClear 1.4.0 (Rigaku, 2008)'
_computing_data_collection 'CrystalClear 1.4.0 (Rigaku, 2008)'
_computing_data_reduction 'CrystalClear 1.4.0 (Rigaku, 2008)'
_computing_structure_refinement 'SHELXL-97 (Sheldrick, 2008)'
_computing_structure_solution 'SHELXS-97 (Sheldrick, 2008)'
_diffrn_ambient_temperature 100(2)
_diffrn_measured_fraction_theta_full 0.973
_diffrn_measured_fraction_theta_max 0.973
_diffrn_measurement_device_type
;
'Rigaku R-AXIS RAPID IP Image Plate diffractometer'
;
_diffrn_measurement_method \w
_diffrn_radiation_monochromator graphite
_diffrn_radiation_source 'fine-focus sealed tube'
_diffrn_radiation_type MoK\a
_diffrn_radiation_wavelength 0.71073
_diffrn_reflns_av_R_equivalents 0.0684
_diffrn_reflns_av_sigmaI/netI 0.1039
_diffrn_reflns_limit_h_max 17
_diffrn_reflns_limit_h_min -17
_diffrn_reflns_limit_k_max 34
_diffrn_reflns_limit_k_min -35
_diffrn_reflns_limit_l_max 36
_diffrn_reflns_limit_l_min -36
_diffrn_reflns_number 80792
_diffrn_reflns_theta_full 26.39
_diffrn_reflns_theta_max 26.39
_diffrn_reflns_theta_min 2.26
_exptl_absorpt_coefficient_mu 1.055
_exptl_absorpt_correction_T_max 1.000
_exptl_absorpt_correction_T_min 0.496
_exptl_absorpt_correction_type empirical
_exptl_absorpt_process_details 'CrystalClear 1.4.0 (Rigaku, 2008)'
_exptl_crystal_colour orange
_exptl_crystal_density_diffrn 1.363
_exptl_crystal_density_method 'not measured'
_exptl_crystal_description block
_exptl_crystal_F_000 4342
_refine_diff_density_max 3.292
_refine_diff_density_min -1.463
_refine_diff_density_rms 0.166
_refine_ls_extinction_method none
_refine_ls_goodness_of_fit_ref 1.200
_refine_ls_hydrogen_treatment constr
_refine_ls_matrix_type full
_refine_ls_number_parameters 1982
_refine_ls_number_reflns 40285
_refine_ls_number_restraints 28
_refine_ls_restrained_S_all 1.202
_refine_ls_R_factor_all 0.1715
_refine_ls_R_factor_gt 0.1163
_refine_ls_shift/su_max 0.012
_refine_ls_shift/su_mean 0.000
_refine_ls_structure_factor_coef Fsqd
_refine_ls_weighting_details 'calc w=1/[\s^2^(Fo^2^)+(0.2000P)^2^+0.0000P] where P=(Fo^2^+2Fc^2^)/3'
_refine_ls_weighting_scheme calc
_refine_ls_wR_factor_gt 0.3062
_refine_ls_wR_factor_ref 0.3579
_reflns_number_gt 23340
_reflns_number_total 40285
_reflns_threshold_expression >2\s(I)
_cod_data_source_file b913102g.txt
_cod_data_source_block jm2
_cod_original_sg_symbol_H-M P-1
_cod_database_code 7002727

loop_
_symmetry_equiv_pos_as_xyz
'x, y, z'
'-x, -y, -z'

loop_
_atom_site_label
_atom_site_type_symbol
_atom_site_fract_x
_atom_site_fract_y
_atom_site_fract_z
_atom_site_U_iso_or_equiv
_atom_site_adp_type
_atom_site_occupancy
_atom_site_symmetry_multiplicity
_atom_site_calc_flag
_atom_site_refinement_flags
_atom_site_disorder_assembly
_atom_site_disorder_group
Fe5 Fe 0.92193(6) 0.13084(4) 0.00224(4) 0.0324(2) Uani 1 1 d . . .
Fe6 Fe 0.93609(7) 0.00794(4) -0.07484(3) 0.0322(2) Uani 1 1 d . . .
Fe7 Fe 0.95425(7) 0.06873(4) 0.06107(3) 0.0328(2) Uani 1 1 d . . .
Fe4 Fe 1.07618(7) 0.23731(4) 0.01584(4) 0.0402(2) Uani 1 1 d . . .
Fe2 Fe 1.33610(8) 0.28051(4) 0.06872(5) 0.0485(3) Uani 1 1 d . . .
Fe3 Fe 1.25422(8) 0.31038(5) -0.01016(5) 0.0505(3) Uani 1 1 d . . .
Fe1 Fe 1.36993(12) 0.33708(6) 0.20097(6) 0.0722(4) Uani 1 1 d . . .
O1 O 0.9322(3) 0.05963(18) -0.01002(17) 0.0336(9) Uani 1 1 d . . .
O2 O 1.2106(3) 0.26231(19) 0.0220(2) 0.0428(11) Uani 1 1 d . . .
N1 N 1.1011(4) 0.2546(3) 0.0992(2) 0.0456(14) Uani 1 1 d . . .
C1 C 1.0088(6) 0.2449(3) 0.1160(3) 0.0497(18) Uani 1 1 d . . .
C2 C 0.9920(6) 0.1922(3) 0.1214(3) 0.0471(17) Uani 1 1 d . . .
H2A H 1.0444 0.1969 0.1488 0.057 Uiso 1 1 calc R . .
H2B H 0.9307 0.1848 0.1316 0.057 Uiso 1 1 calc R . .
C3 C 0.9251(6) 0.2406(3) 0.0741(3) 0.0486(17) Uani 1 1 d . . .
H3A H 0.8622 0.2232 0.0780 0.058 Uiso 1 1 calc R . .
H3B H 0.9261 0.2770 0.0787 0.058 Uiso 1 1 calc R . .
C4 C 1.0086(9) 0.2918(4) 0.1682(4) 0.075(3) Uani 1 1 d . . .
H4A H 0.9417 0.2936 0.1694 0.090 Uiso 1 1 calc R . .
O3 O 0.9367(3) 0.2092(2) 0.02345(19) 0.0416(11) Uani 1 1 d . . .
O4 O 0.9884(3) 0.14666(19) 0.07450(18) 0.0379(10) Uani 1 1 d . . .
O5 O 1.0538(15) 0.2933(6) 0.2121(5) 0.104(6) Uani 0.50 1 d P . .
O5A O 1.0674(14) 0.3398(6) 0.1789(6) 0.093(5) Uani 0.50 1 d P . .
N2 N 1.0182(4) 0.0658(2) -0.0978(2) 0.0371(12) Uani 1 1 d . . .
C5 C 0.8487(5) -0.0390(3) 0.0669(3) 0.0395(15) Uani 1 1 d . . .
C6 C 1.1213(5) 0.0873(3) -0.0683(3) 0.0380(14) Uani 1 1 d . . .
C7 C 1.1280(5) 0.1305(3) -0.0125(3) 0.0369(14) Uani 1 1 d . . .
H7A H 1.1202 0.1126 0.0099 0.044 Uiso 1 1 calc R . .
H7B H 1.1923 0.1575 0.0013 0.044 Uiso 1 1 calc R . .
C8 C 1.1867(6) 0.1161(3) -0.0931(3) 0.0491(18) Uani 1 1 d . . .
H8A H 1.1751 0.1508 -0.0866 0.059 Uiso 1 1 calc R . .
H8B H 1.2552 0.1234 -0.0776 0.059 Uiso 1 1 calc R . .
O6 O 1.0539(3) 0.15734(19) -0.01224(18) 0.0371(10) Uani 1 1 d . . .
O7 O 0.9205(3) -0.00993(18) 0.05076(17) 0.0352(10) Uani 1 1 d . . .
O8 O 1.1655(5) 0.0817(3) -0.1488(2) 0.0625(16) Uani 1 1 d . . .
H8 H 1.2016 0.0621 -0.1549 0.094 Uiso 1 1 calc R . .
N3 N 1.3729(6) 0.4509(3) 0.0762(3) 0.066(2) Uani 1 1 d . . .
C9 C 1.4589(6) 0.3826(3) 0.0623(4) 0.061(2) Uani 1 1 d . . .
H9A H 1.5001 0.3640 0.0421 0.074 Uiso 1 1 calc R . .
H9B H 1.4915 0.3986 0.0988 0.074 Uiso 1 1 calc R . .
C10 C 1.4465(8) 0.4281(3) 0.0483(4) 0.069(3) Uani 1 1 d . . .
C11 C 1.5423(7) 0.4728(4) 0.0672(4) 0.069(2) Uani 1 1 d . . .
H11A H 1.5941 0.4567 0.0571 0.083 Uiso 1 1 calc R . .
H11B H 1.5381 0.4967 0.0509 0.083 Uiso 1 1 calc R . .
C12 C 1.4062(7) 0.4070(4) -0.0092(4) 0.073(3) Uani 1 1 d . . .
H12A H 1.3982 0.4375 -0.0154 0.088 Uiso 1 1 calc R . .
H12B H 1.4546 0.3938 -0.0272 0.088 Uiso 1 1 calc R . .
O9 O 1.3166(5) 0.3649(2) -0.0316(2) 0.0620(15) Uani 1 1 d . . .
O10 O 1.3669(4) 0.3437(2) 0.0524(2) 0.0560(14) Uani 1 1 d . . .
O11 O 1.5657(6) 0.5040(3) 0.1220(3) 0.086(2) Uani 1 1 d . . .
H11 H 1.5991 0.5353 0.1301 0.129 Uiso 1 1 calc R . .
O12 O 0.8386(3) 0.1026(2) -0.07110(19) 0.0411(11) Uani 1 1 d . . .
O13 O 0.8084(3) 0.0117(2) -0.10834(18) 0.0411(11) Uani 1 1 d . . .
C13 C 0.7845(5) 0.0538(3) -0.1019(3) 0.0380(15) Uani 1 1 d . . .
C14 C 0.6861(6) 0.0450(3) -0.1345(3) 0.0484(18) Uani 1 1 d . . .
C15 C 0.6072(7) 0.0066(6) -0.1218(6) 0.104(5) Uani 1 1 d . . .
H15A H 0.6215 -0.0274 -0.1302 0.156 Uiso 1 1 calc R . .
H15B H 0.5433 -0.0004 -0.1420 0.156 Uiso 1 1 calc R . .
H15C H 0.6085 0.0241 -0.0854 0.156 Uiso 1 1 calc R . .
C16 C 0.6873(9) 0.0180(5) -0.1911(4) 0.089(4) Uani 1 1 d . . .
H16A H 0.7355 0.0422 -0.1981 0.133 Uiso 1 1 calc R . .
H16B H 0.6238 0.0101 -0.2122 0.133 Uiso 1 1 calc R . .
H16C H 0.7034 -0.0155 -0.1990 0.133 Uiso 1 1 calc R . .
C17 C 0.6624(7) 0.0993(4) -0.1207(4) 0.066(3) Uani 1 1 d . . .
H17A H 0.7101 0.1230 -0.1286 0.100 Uiso 1 1 calc R . .
H17B H 0.6640 0.1167 -0.0843 0.100 Uiso 1 1 calc R . .
H17C H 0.5982 0.0922 -0.1408 0.100 Uiso 1 1 calc R . .
O14 O 0.9821(4) 0.0977(2) 0.13952(18) 0.0446(11) Uani 1 1 d . . .
O15 O 1.0702(4) 0.0451(2) 0.15121(18) 0.0446(12) Uani 1 1 d . . .
C18 C 1.0270(6) 0.0818(3) 0.1673(3) 0.0460(17) Uani 1 1 d . . .
C19 C 1.0317(7) 0.1069(4) 0.2253(3) 0.062(2) Uani 1 1 d . . .
C20 C 0.9823(10) 0.1534(4) 0.2395(4) 0.086(4) Uani 1 1 d . . .
H20A H 1.0177 0.1818 0.2321 0.129 Uiso 1 1 calc R . .
H20B H 0.9829 0.1684 0.2758 0.129 Uiso 1 1 calc R . .
H20C H 0.9157 0.1388 0.2192 0.129 Uiso 1 1 calc R . .
C21 C 1.1383(9) 0.1291(5) 0.2547(4) 0.089(3) Uani 1 1 d . . .
H21A H 1.1718 0.1581 0.2476 0.134 Uiso 1 1 calc R . .
H21B H 1.1683 0.1002 0.2437 0.134 Uiso 1 1 calc R . .
H21C H 1.1423 0.1430 0.2913 0.134 Uiso 1 1 calc R . .
C22 C 0.9784(8) 0.0604(4) 0.2371(3) 0.074(3) Uani 1 1 d . . .
H22A H 1.0112 0.0328 0.2284 0.110 Uiso 1 1 calc R . .
H22B H 0.9118 0.0445 0.2167 0.110 Uiso 1 1 calc R . .
H22C H 0.9789 0.0750 0.2734 0.110 Uiso 1 1 calc R . .
O16 O 1.3109(4) 0.2187(2) 0.0880(2) 0.0520(13) Uani 1 1 d . . .
O17 O 1.3404(8) 0.2554(3) 0.1734(3) 0.104(3) Uani 1 1 d . . .
C23 C 1.3331(6) 0.2167(3) 0.1305(3) 0.0537(19) Uani 1 1 d . . .
C24 C 1.3519(5) 0.1671(3) 0.1319(3) 0.0497(18) Uani 1 1 d . . .
C25 C 1.4591(6) 0.1840(4) 0.1602(4) 0.067(2) Uani 1 1 d . . .
H25A H 1.4704 0.2129 0.1946 0.100 Uiso 1 1 calc R . .
H25B H 1.5006 0.1966 0.1414 0.100 Uiso 1 1 calc R . .
H25C H 1.4738 0.1531 0.1624 0.100 Uiso 1 1 calc R . .
C26 C 1.3343(6) 0.1202(3) 0.0767(3) 0.0537(19) Uani 1 1 d . . .
H26A H 1.2668 0.1092 0.0588 0.081 Uiso 1 1 calc R . .
H26B H 1.3495 0.0896 0.0793 0.081 Uiso 1 1 calc R . .
H26C H 1.3757 0.1327 0.0578 0.081 Uiso 1 1 calc R . .
C27 C 1.2868(7) 0.1475(4) 0.1619(4) 0.068(2) Uani 1 1 d . . .
H27A H 1.2983 0.1765 0.1962 0.102 Uiso 1 1 calc R . .
H27B H 1.3015 0.1166 0.1642 0.102 Uiso 1 1 calc R . .
H27C H 1.2192 0.1368 0.1441 0.102 Uiso 1 1 calc R . .
O18 O 1.2481(6) 0.3348(3) 0.2346(3) 0.083(2) Uani 1 1 d . . .
O19 O 1.3922(8) 0.3432(4) 0.2752(3) 0.108(3) Uani 1 1 d . . .
C28 C 1.3010(12) 0.3417(4) 0.2763(5) 0.092(4) Uani 1 1 d . . .
C29 C 1.2645(11) 0.3447(5) 0.3230(4) 0.094(4) Uani 1 1 d . . .
C30 C 1.352(2) 0.3728(11) 0.3704(8) 0.240(14) Uani 1 1 d . . .
H30A H 1.4164 0.3884 0.3666 0.288 Uiso 1 1 calc R . .
H30B H 1.3513 0.3617 0.3981 0.288 Uiso 1 1 calc R . .
C31 C 1.241(3) 0.3925(12) 0.3469(12) 0.30(2) Uani 1 1 d . . .
H31A H 1.1876 0.3921 0.3641 0.362 Uiso 1 1 calc R . .
H31B H 1.2524 0.4187 0.3327 0.362 Uiso 1 1 calc R . .
C32 C 1.238(2) 0.2876(8) 0.3217(8) 0.222(12) Uani 1 1 d . . .
H32A H 1.1817 0.2634 0.2939 0.334 Uiso 1 1 calc R . .
H32B H 1.2248 0.2907 0.3542 0.334 Uiso 1 1 calc R . .
H32C H 1.2927 0.2730 0.3161 0.334 Uiso 1 1 calc R . .
O20 O 1.4047(6) 0.4170(3) 0.2327(3) 0.096(2) Uani 1 1 d . . .
O21 O 1.3710(6) 0.4363(3) 0.1665(3) 0.084(2) Uani 1 1 d . . .
C33 C 1.4019(9) 0.4492(4) 0.2134(4) 0.080(3) Uani 1 1 d . . .
C34 C 1.4418(17) 0.5095(5) 0.2483(6) 0.138(7) Uani 1 1 d . . .
C35 C 1.4158(15) 0.5436(6) 0.2280(8) 0.184(11) Uani 1 1 d . . .
H35A H 1.3477 0.5408 0.2265 0.276 Uiso 1 1 calc R . .
H35B H 1.4267 0.5325 0.1936 0.276 Uiso 1 1 calc R . .
H35C H 1.4551 0.5808 0.2500 0.276 Uiso 1 1 calc R . .
C36 C 1.530(3) 0.5246(7) 0.2701(18) 0.58(5) Uani 1 1 d . . .
H36A H 1.5512 0.5635 0.2918 0.864 Uiso 1 1 calc R . .
H36B H 1.5676 0.5159 0.2443 0.864 Uiso 1 1 calc R . .
H36C H 1.5398 0.5062 0.2911 0.864 Uiso 1 1 calc R . .
C37 C 1.389(5) 0.5155(10) 0.2905(16) 0.63(6) Uani 1 1 d . . .
H37A H 1.3202 0.5076 0.2767 0.946 Uiso 1 1 calc R . .
H37B H 1.4145 0.5523 0.3179 0.946 Uiso 1 1 calc R . .
H37C H 1.3982 0.4903 0.3040 0.946 Uiso 1 1 calc R . .
O22 O 1.4838(4) 0.3042(3) 0.1073(3) 0.0657(17) Uani 1 1 d . . .
O23 O 1.5038(6) 0.3402(4) 0.1926(3) 0.119(3) Uani 1 1 d . . .
C38 C 1.5358(7) 0.3269(4) 0.1517(4) 0.073(3) Uani 1 1 d . . .
C39 C 1.6852(11) 0.4011(7) 0.1814(7) 0.146(7) Uani 1 1 d . . .
H39A H 1.7552 0.4137 0.1870 0.218 Uiso 1 1 calc R . .
H39B H 1.6673 0.4167 0.2139 0.218 Uiso 1 1 calc R . .
H39C H 1.6547 0.4122 0.1577 0.218 Uiso 1 1 calc R . .
C40 C 1.6491(7) 0.3357(5) 0.1573(5) 0.092(4) Uani 1 1 d . . .
C41 C 1.6695(10) 0.3103(10) 0.1058(6) 0.173(10) Uani 1 1 d . . .
H41A H 1.6475 0.2711 0.0923 0.260 Uiso 1 1 calc R . .
H41B H 1.7388 0.3223 0.1088 0.260 Uiso 1 1 calc R . .
H41C H 1.6356 0.3208 0.0826 0.260 Uiso 1 1 calc R . .
C42 C 1.6883(9) 0.3184(6) 0.1948(6) 0.119(5) Uani 1 1 d . . .
H42A H 1.6674 0.2791 0.1798 0.178 Uiso 1 1 calc R . .
H42B H 1.6646 0.3331 0.2256 0.178 Uiso 1 1 calc R . .
H42C H 1.7587 0.3316 0.2037 0.178 Uiso 1 1 calc R . .
O24 O 1.3261(4) 0.2591(2) -0.0515(2) 0.0543(13) Uani 1 1 d . . .
O25 O 1.3859(4) 0.2346(2) 0.0077(2) 0.0552(14) Uani 1 1 d . . .
C43 C 1.3799(6) 0.2371(3) -0.0347(4) 0.058(2) Uani 1 1 d . . .
C44 C 1.4504(8) 0.2148(5) -0.0689(4) 0.076(3) Uani 1 1 d . . .
C45 C 1.4850(10) 0.1741(7) -0.0520(6) 0.128(6) Uani 1 1 d . . .
H45A H 1.4295 0.1434 -0.0596 0.193 Uiso 1 1 calc R . .
H45B H 1.5146 0.1923 -0.0154 0.193 Uiso 1 1 calc R . .
H45C H 1.5320 0.1614 -0.0708 0.193 Uiso 1 1 calc R . .
C46 C 1.5338(8) 0.2643(6) -0.0585(5) 0.107(4) Uani 1 1 d . . .
H46A H 1.5087 0.2880 -0.0694 0.160 Uiso 1 1 calc R . .
H46B H 1.5810 0.2526 -0.0776 0.160 Uiso 1 1 calc R . .
H46C H 1.5646 0.2837 -0.0220 0.160 Uiso 1 1 calc R . .
C47 C 1.3988(9) 0.1867(5) -0.1243(5) 0.088(3) Uani 1 1 d . . .
H47A H 1.3780 0.2122 -0.1340 0.133 Uiso 1 1 calc R . .
H47B H 1.3426 0.1572 -0.1300 0.133 Uiso 1 1 calc R . .
H47C H 1.4423 0.1722 -0.1450 0.133 Uiso 1 1 calc R . .
O26 O 1.0230(4) 0.2210(2) -0.0600(2) 0.0488(12) Uani 1 1 d . . .
O27 O 1.1417(4) 0.2771(3) -0.0722(3) 0.0643(16) Uani 1 1 d . . .
C48 C 1.0625(6) 0.2379(3) -0.0886(3) 0.0511(19) Uani 1 1 d . . .
C49 C 1.0149(7) 0.2113(4) -0.1457(3) 0.057(2) Uani 1 1 d . . .
C50 C 0.9230(12) 0.1618(7) -0.1619(5) 0.144(7) Uani 1 1 d . . .
H50A H 0.9407 0.1354 -0.1525 0.216 Uiso 1 1 calc R . .
H50B H 0.8972 0.1454 -0.1989 0.216 Uiso 1 1 calc R . .
H50C H 0.8742 0.1741 -0.1445 0.216 Uiso 1 1 calc R . .
C51 C 1.0839(11) 0.1885(7) -0.1754(5) 0.127(6) Uani 1 1 d . . .
H51A H 1.1434 0.2172 -0.1668 0.191 Uiso 1 1 calc R . .
H51B H 1.0547 0.1723 -0.2120 0.191 Uiso 1 1 calc R . .
H51C H 1.0986 0.1609 -0.1666 0.191 Uiso 1 1 calc R . .
C52 C 0.9862(12) 0.2513(5) -0.1614(5) 0.111(5) Uani 1 1 d . . .
H52A H 1.0434 0.2812 -0.1534 0.167 Uiso 1 1 calc R . .
H52B H 0.9398 0.2649 -0.1427 0.167 Uiso 1 1 calc R . .
H52C H 0.9570 0.2336 -0.1981 0.167 Uiso 1 1 calc R . .
O28 O 0.7906(3) 0.1191(2) 0.02300(19) 0.0411(11) Uani 1 1 d . . .
O29 O 0.8122(4) 0.0672(2) 0.0634(2) 0.0440(11) Uani 1 1 d . . .
C53 C 0.7637(5) 0.0930(3) 0.0486(3) 0.0453(17) Uani 1 1 d . . .
C54 C 0.6692(7) 0.0951(5) 0.0660(4) 0.070(3) Uani 1 1 d . . .
C55 C 0.6043(7) 0.1135(6) 0.0365(5) 0.090(4) Uani 1 1 d . . .
H55A H 0.5829 0.0868 0.0006 0.135 Uiso 1 1 calc R . .
H55B H 0.6402 0.1482 0.0392 0.135 Uiso 1 1 calc R . .
H55C H 0.5482 0.1172 0.0508 0.135 Uiso 1 1 calc R . .
C56 C 0.7049(10) 0.1398(8) 0.1253(5) 0.131(7) Uani 1 1 d . . .
H56A H 0.7378 0.1747 0.1274 0.197 Uiso 1 1 calc R . .
H56B H 0.7492 0.1292 0.1441 0.197 Uiso 1 1 calc R . .
H56C H 0.6492 0.1424 0.1402 0.197 Uiso 1 1 calc R . .
C57 C 0.6151(8) 0.0387(7) 0.0606(8) 0.149(8) Uani 1 1 d . . .
H57A H 0.5949 0.0126 0.0245 0.224 Uiso 1 1 calc R . .
H57B H 0.5585 0.0409 0.0747 0.224 Uiso 1 1 calc R . .
H57C H 0.6581 0.0273 0.0792 0.224 Uiso 1 1 calc R . .
O30 O 1.0542(4) 0.3131(2) 0.0397(2) 0.0551(14) Uani 1 1 d . . .
O31 O 1.1848(4) 0.3664(2) 0.0324(3) 0.0609(15) Uani 1 1 d . . .
C58 C 1.1046(7) 0.3587(3) 0.0461(4) 0.063(2) Uani 1 1 d . . .
C59 C 1.0687(10) 0.4074(5) 0.0723(8) 0.123(6) Uani 1 1 d . . .
C60 C 0.9719(16) 0.3937(8) 0.057(2) 0.47(4) Uani 1 1 d . . .
H60A H 0.9349 0.3554 0.0355 0.560 Uiso 1 1 calc R . .
H60B H 0.9425 0.4203 0.0533 0.560 Uiso 1 1 calc R . .
C61 C 1.056(5) 0.4130(15) 0.1183(15) 0.56(5) Uani 1 1 d . . .
H61A H 1.0695 0.4496 0.1463 0.676 Uiso 1 1 calc R . .
H61B H 1.0619 0.3847 0.1285 0.676 Uiso 1 1 calc R . .
C62 C 1.109(2) 0.4529(7) 0.0623(10) 0.260(17) Uani 1 1 d . . .
H62A H 1.0830 0.4822 0.0800 0.391 Uiso 1 1 calc R . .
H62B H 1.0923 0.4417 0.0256 0.391 Uiso 1 1 calc R . .
H62C H 1.1792 0.4652 0.0747 0.391 Uiso 1 1 calc R . .
O32 O 1.0863(3) 0.05540(18) 0.05923(17) 0.0335(9) Uani 1 1 d . . .
O33 O 1.3048(4) 0.3289(2) 0.1340(2) 0.0556(14) Uani 1 1 d . . .
Fe14 Fe 0.46413(7) 0.07407(4) 0.56113(3) 0.0369(2) Uani 1 1 d . . .
Fe12 Fe 0.42239(7) 0.12918(4) 0.49644(4) 0.0375(2) Uani 1 1 d . . .
Fe13 Fe 0.42586(7) 0.00180(4) 0.42386(3) 0.0371(2) Uani 1 1 d . . .
Fe11 Fe 0.57586(8) 0.23000(4) 0.49823(4) 0.0449(3) Uani 1 1 d . . .
Fe9 Fe 0.83816(9) 0.27136(5) 0.54416(5) 0.0571(3) Uani 1 1 d . . .
Fe10 Fe 0.74899(11) 0.28257(6) 0.45390(5) 0.0659(4) Uani 1 1 d . . .
Fe8 Fe 0.89779(12) 0.35344(6) 0.67284(6) 0.0732(4) Uani 1 1 d . . .
O70 O 0.4334(3) 0.05909(19) 0.48878(17) 0.0384(10) Uani 1 1 d . . .
O34 O 0.7088(4) 0.2491(2) 0.4980(2) 0.0538(13) Uani 1 1 d . . .
N4 N 0.4999(5) 0.0537(2) 0.3934(2) 0.0428(14) Uani 1 1 d . . .
O35 O 0.5497(4) 0.1504(2) 0.47489(18) 0.0425(11) Uani 1 1 d . . .
O36 O 0.4295(3) -0.00276(19) 0.55591(17) 0.0387(10) Uani 1 1 d . . .
O37 O 0.6339(5) 0.0592(3) 0.3325(2) 0.0644(16) Uani 1 1 d . . .
H37 H 0.6606 0.0352 0.3276 0.097 Uiso 1 1 calc R . .
C63 C 0.6218(5) 0.1229(3) 0.4741(3) 0.0418(16) Uani 1 1 d . . .
H63A H 0.6183 0.1085 0.4993 0.050 Uiso 1 1 calc R . .
H63B H 0.6865 0.1488 0.4839 0.050 Uiso 1 1 calc R . .
C64 C 0.3622(6) -0.0279(3) 0.5765(3) 0.0451(17) Uani 1 1 d . . .
C65 C 0.6058(6) 0.0751(3) 0.4189(3) 0.0456(17) Uani 1 1 d . . .
C66 C 0.6619(7) 0.0970(4) 0.3861(3) 0.058(2) Uani 1 1 d . . .
H66A H 0.6497 0.1310 0.3902 0.070 Uiso 1 1 calc R . .
H66B H 0.7317 0.1049 0.3990 0.070 Uiso 1 1 calc R . .
N5 N 0.6122(5) 0.2546(3) 0.5820(2) 0.0493(15) Uani 1 1 d . . .
O38 O 0.4394(4) 0.2075(2) 0.51206(18) 0.0458(12) Uani 1 1 d . . .
O39 O 0.4982(4) 0.1508(2) 0.56896(17) 0.0409(11) Uani 1 1 d . . .
O40 O 0.5916(6) 0.3059(3) 0.6979(3) 0.0341(19) Uani 0.50 1 d P . .
O40A O 0.5854(18) 0.3448(8) 0.6578(8) 0.125(7) Uani 0.50 1 d P . .
C67 C 0.5073(6) 0.1999(3) 0.6147(3) 0.0487(18) Uani 1 1 d . . .
H67A H 0.5623 0.2063 0.6416 0.058 Uiso 1 1 calc R . .
H67B H 0.4484 0.1953 0.6274 0.058 Uiso 1 1 calc R . .
C68 C 0.5347(8) 0.3004(4) 0.6545(3) 0.061(2) Uani 1 1 d . . .
H68A H 0.4700 0.3030 0.6601 0.073 Uiso 1 1 calc R . .
C69 C 0.5230(6) 0.2497(3) 0.6037(3) 0.0487(18) Uani 1 1 d . . .
C70 C 0.4370(6) 0.2435(3) 0.5631(3) 0.053(2) Uani 1 1 d . . .
H70A H 0.3758 0.2293 0.5706 0.063 Uiso 1 1 calc R . .
H70B H 0.4395 0.2792 0.5650 0.063 Uiso 1 1 calc R . .
N6 N 0.8903(9) 0.4232(5) 0.5107(5) 0.115(4) Uiso 1 1 d . . .
O41 O 0.8669(5) 0.3231(3) 0.5132(3) 0.0679(16) Uani 1 1 d . . .
O42 O 0.8033(8) 0.3267(4) 0.4187(4) 0.114(3) Uani 1 1 d . . .
C71 C 0.9615(8) 0.3500(5) 0.5101(4) 0.079(3) Uiso 1 1 d . . .
H71A H 0.9925 0.3229 0.4915 0.095 Uiso 1 1 calc R . .
H71B H 1.0032 0.3735 0.5448 0.095 Uiso 1 1 calc R . .
C72 C 0.9481(10) 0.3841(5) 0.4814(5) 0.095(4) Uiso 1 1 d D . .
C73 C 0.8831(16) 0.3456(9) 0.4234(9) 0.167(8) Uiso 1 1 d . . .
H73A H 0.9104 0.3393 0.3948 0.201 Uiso 1 1 calc R . .
O43 O 1.0647(18) 0.4621(10) 0.5468(11) 0.292(11) Uiso 1 1 d D . .
C74 C 1.047(2) 0.4302(12) 0.4919(12) 0.37(2) Uiso 1 1 d D . .
H74A H 1.1001 0.4146 0.4827 0.441 Uiso 1 1 calc R . .
H74B H 1.0383 0.4514 0.4732 0.441 Uiso 1 1 calc R . .
O44 O 0.3311(4) 0.0957(2) 0.42411(19) 0.0452(12) Uani 1 1 d . . .
O45 O 0.2945(4) 0.0044(2) 0.39264(19) 0.0478(12) Uani 1 1 d . . .
C75 C 0.2740(5) 0.0469(3) 0.3963(3) 0.0433(16) Uani 1 1 d . . .
C76 C 0.1763(6) 0.0388(4) 0.3636(3) 0.059(2) Uani 1 1 d . . .
C77 C 0.1582(7) 0.0926(4) 0.3747(4) 0.067(3) Uani 1 1 d . . .
H77A H 0.1560 0.1108 0.4105 0.100 Uiso 1 1 calc R . .
H77B H 0.0967 0.0864 0.3527 0.100 Uiso 1 1 calc R . .
H77C H 0.2102 0.1152 0.3681 0.100 Uiso 1 1 calc R . .
C78 C 0.1802(9) 0.0096(5) 0.3062(3) 0.084(4) Uani 1 1 d . . .
H78A H 0.2304 0.0329 0.2992 0.126 Uiso 1 1 calc R . .
H78B H 0.1179 0.0018 0.2840 0.126 Uiso 1 1 calc R . .
H78C H 0.1949 -0.0240 0.2995 0.126 Uiso 1 1 calc R . .
C79 C 0.0976(7) 0.0031(5) 0.3750(5) 0.095(4) Uani 1 1 d . . .
H79A H 0.0955 0.0217 0.4107 0.142 Uiso 1 1 calc R . .
H79B H 0.1115 -0.0307 0.3686 0.142 Uiso 1 1 calc R . .
H79C H 0.0353 -0.0045 0.3528 0.142 Uiso 1 1 calc R . .
O46 O 0.5909(4) 0.0566(2) 0.65277(18) 0.0461(12) Uani 1 1 d . . .
O47 O 0.5029(4) 0.1090(2) 0.64025(18) 0.0464(12) Uani 1 1 d . . .
C80 C 0.5514(6) 0.0946(3) 0.6691(2) 0.0427(16) Uani 1 1 d . . .
C81 C 0.5615(7) 0.1244(3) 0.7279(3) 0.056(2) Uani 1 1 d . . .
C82 C 0.6687(8) 0.1390(5) 0.7562(3) 0.080(3) Uani 1 1 d . . .
H82A H 0.6875 0.1061 0.7471 0.120 Uiso 1 1 calc R . .
H82B H 0.6755 0.1570 0.7931 0.120 Uiso 1 1 calc R . .
H82C H 0.7103 0.1631 0.7461 0.120 Uiso 1 1 calc R . .
C83 C 0.5283(10) 0.1755(4) 0.7419(4) 0.093(4) Uani 1 1 d . . .
H83A H 0.4611 0.1653 0.7238 0.139 Uiso 1 1 calc R . .
H83B H 0.5687 0.2001 0.7320 0.139 Uiso 1 1 calc R . .
H83C H 0.5341 0.1933 0.7788 0.139 Uiso 1 1 calc R . .
C84 C 0.4973(8) 0.0846(4) 0.7424(3) 0.078(3) Uani 1 1 d . . .
H84A H 0.4301 0.0752 0.7247 0.117 Uiso 1 1 calc R . .
H84B H 0.5036 0.1014 0.7793 0.117 Uiso 1 1 calc R . .
H84C H 0.5174 0.0521 0.7323 0.117 Uiso 1 1 calc R . .
O48 O 0.2969(4) 0.1224(2) 0.52295(19) 0.0447(12) Uani 1 1 d . . .
O49 O 0.3252(4) 0.0751(2) 0.56725(19) 0.0444(11) Uani 1 1 d . . .
C85 C 0.2741(6) 0.0985(3) 0.5505(3) 0.0472(17) Uani 1 1 d . . .
C86 C 0.1779(6) 0.0986(4) 0.5670(4) 0.063(2) Uani 1 1 d . . .
C87 C 0.2077(9) 0.1414(7) 0.6254(4) 0.119(6) Uani 1 1 d . . .
H87A H 0.2398 0.1769 0.6286 0.179 Uiso 1 1 calc R . .
H87B H 0.2517 0.1312 0.6448 0.179 Uiso 1 1 calc R . .
H87C H 0.1501 0.1425 0.6388 0.179 Uiso 1 1 calc R . .
C88 C 0.1127(8) 0.1162(6) 0.5363(5) 0.096(4) Uani 1 1 d . . .
H88A H 0.0937 0.0898 0.5003 0.145 Uiso 1 1 calc R . .
H88B H 0.1476 0.1513 0.5396 0.145 Uiso 1 1 calc R . .
H88C H 0.0552 0.1188 0.5496 0.145 Uiso 1 1 calc R . .
C89 C 0.1271(9) 0.0409(6) 0.5609(7) 0.121(6) Uani 1 1 d . . .
H89A H 0.1091 0.0149 0.5248 0.181 Uiso 1 1 calc R . .
H89B H 0.0694 0.0413 0.5742 0.181 Uiso 1 1 calc R . .
H89C H 0.1714 0.0305 0.5800 0.181 Uiso 1 1 calc R . .
O50 O 0.8085(4) 0.2200(2) 0.5757(2) 0.0556(14) Uani 1 1 d . . .
O51 O 0.8843(5) 0.2744(3) 0.6588(3) 0.0747(19) Uani 1 1 d . . .
C90 C 0.8481(7) 0.2278(4) 0.6202(4) 0.060(2) Uani 1 1 d . . .
C91 C 0.8554(6) 0.1772(4) 0.6285(3) 0.057(2) Uani 1 1 d . . .
C92 C 0.8450(7) 0.1285(4) 0.5766(4) 0.064(2) Uani 1 1 d . . .
H92A H 0.7825 0.1194 0.5539 0.096 Uiso 1 1 calc R . .
H92B H 0.8495 0.0976 0.5824 0.096 Uiso 1 1 calc R . .
H92C H 0.8964 0.1379 0.5608 0.096 Uiso 1 1 calc R . .
C93 C 0.9553(8) 0.1918(5) 0.6657(5) 0.098(4) Uani 1 1 d . . .
H93A H 0.9598 0.1605 0.6708 0.146 Uiso 1 1 calc R . .
H93B H 0.9606 0.2218 0.6986 0.146 Uiso 1 1 calc R . .
H93C H 1.0075 0.2020 0.6507 0.146 Uiso 1 1 calc R . .
C94 C 0.7747(9) 0.1644(5) 0.6523(4) 0.089(3) Uani 1 1 d . . .
H94A H 0.7130 0.1553 0.6290 0.134 Uiso 1 1 calc R . .
H94B H 0.7811 0.1956 0.6844 0.134 Uiso 1 1 calc R . .
H94C H 0.7773 0.1338 0.6590 0.134 Uiso 1 1 calc R . .
O52 O 0.9417(6) 0.3724(3) 0.7511(3) 0.088(2) Uani 1 1 d . . .
O53 O 0.7875(6) 0.3495(3) 0.7132(3) 0.080(2) Uani 1 1 d . . .
C95 C 0.8541(9) 0.3615(4) 0.7538(4) 0.075(3) Uani 1 1 d . . .
C96 C 0.8218(10) 0.3628(5) 0.8020(4) 0.088(3) Uani 1 1 d . . .
C97 C 0.7532(12) 0.3923(6) 0.8153(5) 0.119(5) Uani 1 1 d . . .
H97A H 0.6967 0.3764 0.7866 0.179 Uiso 1 1 calc R . .
H97B H 0.7828 0.4299 0.8232 0.179 Uiso 1 1 calc R . .
H97C H 0.7335 0.3906 0.8452 0.179 Uiso 1 1 calc R . .
C98 C 0.7780(11) 0.3022(5) 0.7887(5) 0.105(4) Uani 1 1 d . . .
H98A H 0.7198 0.2862 0.7609 0.157 Uiso 1 1 calc R . .
H98B H 0.7616 0.2995 0.8188 0.157 Uiso 1 1 calc R . .
H98C H 0.8251 0.2831 0.7780 0.157 Uiso 1 1 calc R . .
C99 C 0.9207(11) 0.3895(6) 0.8503(5) 0.124(5) Uani 1 1 d . . .
H99A H 0.9492 0.4274 0.8591 0.186 Uiso 1 1 calc R . .
H99B H 0.9675 0.3701 0.8399 0.186 Uiso 1 1 calc R . .
H99C H 0.9028 0.3864 0.8801 0.186 Uiso 1 1 calc R . .
O54 O 0.9203(6) 0.4328(3) 0.6940(3) 0.090(2) Uani 1 1 d . . .
O55 O 0.8918(9) 0.4339(4) 0.6174(4) 0.125(3) Uani 1 1 d . . .
C100 C 0.9212(9) 0.4554(5) 0.6647(5) 0.089(3) Uiso 1 1 d . . .
C101 C 0.9578(13) 0.5173(9) 0.6904(8) 0.158(7) Uiso 1 1 d D . .
C102 C 0.9672(12) 0.5439(7) 0.6550(7) 0.140(6) Uiso 1 1 d D . .
H10A H 1.0239 0.5399 0.6413 0.209 Uiso 1 1 calc R . .
H10B H 0.9740 0.5822 0.6741 0.209 Uiso 1 1 calc R . .
H10C H 0.9096 0.5268 0.6267 0.209 Uiso 1 1 calc R . .
C103 C 0.873(2) 0.5279(19) 0.7156(14) 0.43(3) Uiso 1 1 d D . .
H10D H 0.8842 0.5666 0.7345 0.652 Uiso 1 1 calc R . .
H10E H 0.8682 0.5117 0.7390 0.652 Uiso 1 1 calc R . .
H10F H 0.8128 0.5119 0.6891 0.652 Uiso 1 1 calc R . .
C104 C 1.0497(19) 0.5345(13) 0.7290(11) 0.312(18) Uiso 1 1 d D . .
H10G H 1.0993 0.5235 0.7115 0.468 Uiso 1 1 calc R . .
H10H H 1.0396 0.5176 0.7516 0.468 Uiso 1 1 calc R . .
H10I H 1.0703 0.5736 0.7491 0.468 Uiso 1 1 calc R . .
O56 O 0.9871(5) 0.2939(3) 0.5790(3) 0.0748(18) Uani 1 1 d . . .
O57 O 1.0297(6) 0.3571(3) 0.6580(3) 0.095(2) Uani 1 1 d . . .
C105 C 1.0505(8) 0.3263(5) 0.6179(5) 0.077(3) Uani 1 1 d . . .
C106 C 1.1565(8) 0.3310(6) 0.6200(6) 0.093(4) Uani 1 1 d . . .
C107 C 1.1687(14) 0.2852(11) 0.5812(14) 0.32(2) Uani 1 1 d . . .
H10J H 1.2375 0.2896 0.5838 0.475 Uiso 1 1 calc R . .
H10K H 1.1384 0.2810 0.5478 0.475 Uiso 1 1 calc R . .
H10L H 1.1388 0.2533 0.5852 0.475 Uiso 1 1 calc R . .
C108 C 1.2057(16) 0.3794(13) 0.6198(19) 0.40(3) Uani 1 1 d . . .
H10M H 1.2734 0.3814 0.6209 0.607 Uiso 1 1 calc R . .
H10N H 1.2012 0.4099 0.6496 0.607 Uiso 1 1 calc R . .
H10O H 1.1765 0.3803 0.5886 0.607 Uiso 1 1 calc R . .
C109 C 1.1993(14) 0.3204(12) 0.6633(9) 0.208(12) Uani 1 1 d . . .
H10P H 1.2673 0.3232 0.6643 0.313 Uiso 1 1 calc R . .
H10Q H 1.1645 0.2842 0.6576 0.313 Uiso 1 1 calc R . .
H10R H 1.1936 0.3469 0.6958 0.313 Uiso 1 1 calc R . .
O58 O 0.8231(5) 0.2293(3) 0.4194(3) 0.0752(18) Uani 1 1 d . . .
O59 O 0.8783(4) 0.2148(3) 0.4865(3) 0.0681(17) Uani 1 1 d . . .
C110 C 0.8704(7) 0.2073(4) 0.4398(4) 0.067(2) Uani 1 1 d . . .
C111 C 0.9313(9) 0.1721(6) 0.4076(6) 0.094(4) Uani 1 1 d . . .
C112 C 0.8780(10) 0.1434(6) 0.3505(5) 0.112(5) Uani 1 1 d . . .
H11C H 0.8720 0.1703 0.3387 0.169 Uiso 1 1 calc R . .
H11D H 0.8138 0.1205 0.3461 0.169 Uiso 1 1 calc R . .
H11E H 0.9143 0.1213 0.3305 0.169 Uiso 1 1 calc R . .
C113 C 0.9424(10) 0.1286(6) 0.4278(5) 0.107(4) Uani 1 1 d . . .
H11F H 0.9771 0.1473 0.4638 0.161 Uiso 1 1 calc R . .
H11G H 0.9784 0.1062 0.4077 0.161 Uiso 1 1 calc R . .
H11H H 0.8786 0.1059 0.4241 0.161 Uiso 1 1 calc R . .
C114 C 1.0241(10) 0.2129(7) 0.4139(7) 0.133(6) Uani 1 1 d . . .
H11I H 1.0094 0.2372 0.4005 0.199 Uiso 1 1 calc R . .
H11J H 1.0659 0.1942 0.3952 0.199 Uiso 1 1 calc R . .
H11K H 1.0568 0.2336 0.4502 0.199 Uiso 1 1 calc R . .
O60 O 0.5154(4) 0.2121(3) 0.4227(2) 0.0594(15) Uani 1 1 d . . .
O61 O 0.6372(6) 0.2403(3) 0.3913(2) 0.0755(19) Uani 1 1 d . . .
C115 C 0.5510(8) 0.2163(4) 0.3868(3) 0.064(2) Uani 1 1 d . . .
C116 C 0.4850(9) 0.1912(5) 0.3327(4) 0.079(3) Uani 1 1 d . . .
C117 C 0.5297(13) 0.1568(7) 0.2944(5) 0.145(7) Uani 1 1 d . . .
H11L H 0.5369 0.1273 0.3020 0.218 Uiso 1 1 calc R . .
H11M H 0.5931 0.1785 0.2961 0.218 Uiso 1 1 calc R . .
H11N H 0.4885 0.1421 0.2601 0.218 Uiso 1 1 calc R . .
C118 C 0.4736(16) 0.2379(7) 0.3203(5) 0.183(11) Uani 1 1 d . . .
H11O H 0.5373 0.2607 0.3238 0.275 Uiso 1 1 calc R . .
H11P H 0.4412 0.2594 0.3441 0.275 Uiso 1 1 calc R . .
H11Q H 0.4353 0.2231 0.2853 0.275 Uiso 1 1 calc R . .
C119 C 0.3978(17) 0.1485(13) 0.3266(6) 0.285(19) Uani 1 1 d . . .
H11R H 0.4174 0.1221 0.3354 0.428 Uiso 1 1 calc R . .
H11S H 0.3601 0.1307 0.2912 0.428 Uiso 1 1 calc R . .
H11T H 0.3586 0.1649 0.3493 0.428 Uiso 1 1 calc R . .
O62 O 0.5644(5) 0.3071(3) 0.5175(2) 0.0631(16) Uani 1 1 d . . .
O63 O 0.6820(5) 0.3415(3) 0.4850(3) 0.0675(16) Uani 1 1 d . . .
C120 C 0.6162(8) 0.3457(4) 0.5088(4) 0.067(3) Uani 1 1 d . . .
C121 C 0.5909(9) 0.3992(5) 0.5277(5) 0.082(3) Uani 1 1 d . . .
C122 C 0.6719(14) 0.4456(6) 0.5483(11) 0.228(14) Uani 1 1 d . . .
H12C H 0.7093 0.4492 0.5801 0.342 Uiso 1 1 calc R . .
H12D H 0.6504 0.4773 0.5554 0.342 Uiso 1 1 calc R . .
H12E H 0.7121 0.4422 0.5238 0.342 Uiso 1 1 calc R . .
C123 C 0.5137(15) 0.3978(7) 0.5580(8) 0.157(8) Uani 1 1 d . . .
H12F H 0.5429 0.4028 0.5919 0.235 Uiso 1 1 calc R . .
H12G H 0.4636 0.3630 0.5399 0.235 Uiso 1 1 calc R . .
H12H H 0.4852 0.4266 0.5614 0.235 Uiso 1 1 calc R . .
C124 C 0.5259(19) 0.3946(13) 0.4766(12) 0.268(17) Uani 1 1 d . . .
H12I H 0.5659 0.3955 0.4526 0.402 Uiso 1 1 calc R . .
H12J H 0.4992 0.4249 0.4857 0.402 Uiso 1 1 calc R . .
H12K H 0.4733 0.3608 0.4606 0.402 Uiso 1 1 calc R . .
O64 O 0.5932(3) 0.05761(19) 0.55522(17) 0.0381(10) Uani 1 1 d . . .
O65 O 0.8156(5) 0.3302(2) 0.6049(2) 0.0624(15) Uani 1 1 d . . .
O66 O 0.7132(10) 0.3654(6) 0.3769(6) 0.168(5) Uiso 1 1 d . . .
O67 O 0.8049(10) 0.4521(6) 0.4433(6) 0.172(5) Uiso 1 1 d . . .
C125 C 0.7329(18) 0.4177(11) 0.3927(10) 0.187(9) Uiso 1 1 d . . .
C126 C 0.5899(17) 0.4056(9) 0.3329(10) 0.181(8) Uiso 1 1 d . . .
C127 C 0.6732(15) 0.4443(9) 0.3678(8) 0.150(6) Uiso 1 1 d . . .
C128 C 0.7485(16) 0.4693(9) 0.3457(9) 0.170(8) Uiso 1 1 d . . .
C129 C 0.664(2) 0.4985(12) 0.4096(12) 0.219(11) Uiso 1 1 d . . .
O68 O 0.6773(6) 0.6864(4) 0.1246(4) 0.105(3) Uiso 1 1 d . . .
O69 O 0.6489(7) 0.6033(4) 0.1280(4) 0.122(3) Uiso 1 1 d . . .
C130 C 0.6526(11) 0.6546(6) 0.1479(6) 0.112(4) Uiso 1 1 d . . .
C131 C 0.6199(12) 0.6785(7) 0.1984(8) 0.162(7) Uiso 1 1 d D . .
C132 C 0.6212(15) 0.6443(9) 0.2318(10) 0.202(10) Uiso 1 1 d D . .
C133 C 0.5105(14) 0.6842(9) 0.1854(10) 0.194(9) Uiso 1 1 d D . .
C134 C 0.7009(16) 0.7386(9) 0.2326(11) 0.240(12) Uiso 1 1 d D . .
N201 N 0.2972(8) 0.0167(4) 0.8288(4) 0.102(3) Uiso 1 1 d D . .
C201 C 0.3409(8) -0.0733(4) 0.7736(4) 0.075(3) Uiso 1 1 d D . .
C202 C 0.3163(8) -0.0226(4) 0.8048(4) 0.075(3) Uiso 1 1 d D . .
N301 N 0.7711(7) 0.9961(4) 0.3134(4) 0.090(3) Uiso 1 1 d D . .
C302 C 0.7947(7) 0.9585(4) 0.2908(4) 0.071(2) Uiso 1 1 d D . .
C301 C 0.8267(8) 0.9108(5) 0.2614(5) 0.085(3) Uiso 1 1 d D . .
N401 N 0.8006(10) 0.2474(6) 0.9661(6) 0.126(4) Uiso 1 1 d D . .
C401 C 0.7844(14) 0.2645(8) 0.9346(7) 0.143(6) Uiso 1 1 d D . .
C402 C 0.7393(17) 0.2584(9) 0.8845(8) 0.189(9) Uiso 1 1 d D . .
N501 N 0.2984(9) 0.2517(5) 0.4547(5) 0.114(4) Uiso 1 1 d D . .
C501 C 0.2597(12) 0.2892(6) 0.4551(7) 0.128(5) Uiso 1 1 d D . .
C502 C 0.2237(11) 0.3359(6) 0.4658(6) 0.119(5) Uiso 1 1 d D . .
C601 C 0.3068(14) 0.5666(8) 0.0458(8) 0.151(7) Uiso 1 1 d D . .
N601 N 0.3544(11) 0.5423(6) 0.0564(6) 0.141(5) Uiso 1 1 d D . .
C602 C 0.2567(19) 0.6001(11) 0.0259(11) 0.226(11) Uiso 1 1 d D . .
N701 N 0.182(2) 0.4505(12) 0.7889(11) 0.292(13) Uiso 1 1 d D . .
C701 C 0.190(3) 0.4750(14) 0.8348(11) 0.289(17) Uiso 1 1 d D . .
C702 C 0.1950(16) 0.5177(9) 0.8893(9) 0.169(8) Uiso 1 1 d D . .

loop_
_atom_site_aniso_label
_atom_site_aniso_U_11
_atom_site_aniso_U_22
_atom_site_aniso_U_33
_atom_site_aniso_U_23
_atom_site_aniso_U_13
_atom_site_aniso_U_12
Fe5 0.0343(5) 0.0392(5) 0.0340(5) 0.0225(4) 0.0087(4) 0.0178(4)
Fe6 0.0379(5) 0.0402(5) 0.0280(5) 0.0208(4) 0.0070(4) 0.0189(4)
Fe7 0.0381(5) 0.0418(5) 0.0299(5) 0.0223(4) 0.0097(4) 0.0206(4)
Fe4 0.0408(5) 0.0376(5) 0.0504(6) 0.0250(5) 0.0097(4) 0.0175(4)
Fe2 0.0453(6) 0.0441(6) 0.0594(7) 0.0287(5) 0.0046(5) 0.0137(5)
Fe3 0.0551(7) 0.0481(6) 0.0578(7) 0.0340(6) 0.0114(5) 0.0142(5)
Fe1 0.0850(10) 0.0735(9) 0.0550(8) 0.0277(7) 0.0026(7) 0.0277(8)
O1 0.035(2) 0.044(2) 0.035(2) 0.026(2) 0.0097(18) 0.0187(19)
O2 0.043(3) 0.039(2) 0.054(3) 0.028(2) 0.007(2) 0.015(2)
N1 0.047(3) 0.047(3) 0.042(3) 0.020(3) 0.007(3) 0.015(3)
C1 0.068(5) 0.044(4) 0.039(4) 0.016(3) 0.013(4) 0.025(4)
C2 0.067(5) 0.048(4) 0.035(4) 0.019(3) 0.016(3) 0.027(4)
C3 0.050(4) 0.048(4) 0.054(5) 0.023(4) 0.016(3) 0.023(3)
C4 0.096(8) 0.067(6) 0.056(6) 0.014(5) 0.016(5) 0.039(6)
O3 0.039(3) 0.044(3) 0.046(3) 0.020(2) 0.012(2) 0.021(2)
O4 0.042(2) 0.042(2) 0.036(2) 0.020(2) 0.010(2) 0.020(2)
O5 0.181(18) 0.081(10) 0.045(8) 0.022(7) 0.033(10) 0.043(11)
O5A 0.140(14) 0.060(9) 0.072(10) 0.018(7) 0.010(9) 0.048(9)
N2 0.046(3) 0.044(3) 0.035(3) 0.026(3) 0.010(2) 0.022(3)
C5 0.042(4) 0.049(4) 0.050(4) 0.035(3) 0.024(3) 0.024(3)
C6 0.043(4) 0.046(4) 0.041(4) 0.027(3) 0.018(3) 0.024(3)
C7 0.033(3) 0.044(4) 0.052(4) 0.032(3) 0.017(3) 0.023(3)
C8 0.062(5) 0.053(4) 0.058(5) 0.039(4) 0.028(4) 0.030(4)
O6 0.038(2) 0.043(2) 0.045(3) 0.027(2) 0.014(2) 0.022(2)
O7 0.039(2) 0.044(2) 0.036(2) 0.027(2) 0.0127(19) 0.018(2)
O8 0.095(5) 0.073(4) 0.067(4) 0.052(3) 0.053(3) 0.053(3)
N3 0.079(5) 0.052(4) 0.076(5) 0.033(4) 0.026(4) 0.024(4)
C9 0.062(5) 0.049(5) 0.074(6) 0.034(4) 0.014(4) 0.007(4)
C10 0.101(7) 0.046(5) 0.058(5) 0.030(4) 0.010(5) 0.013(5)
C11 0.072(6) 0.065(6) 0.067(6) 0.031(5) 0.018(5) 0.010(5)
C12 0.078(6) 0.054(5) 0.072(6) 0.032(5) 0.008(5) -0.011(5)
O9 0.078(4) 0.048(3) 0.062(4) 0.034(3) 0.012(3) 0.009(3)
O10 0.048(3) 0.049(3) 0.067(4) 0.033(3) 0.004(3) 0.001(2)
O11 0.101(6) 0.065(4) 0.071(5) 0.032(4) 0.002(4) -0.004(4)
O12 0.039(2) 0.056(3) 0.043(3) 0.032(2) 0.010(2) 0.022(2)
O13 0.042(3) 0.050(3) 0.040(3) 0.027(2) 0.003(2) 0.020(2)
C13 0.035(3) 0.047(4) 0.037(4) 0.024(3) 0.004(3) 0.016(3)
C14 0.049(4) 0.053(4) 0.046(4) 0.023(4) -0.002(3) 0.026(3)
C15 0.040(5) 0.126(10) 0.167(14) 0.096(10) 0.002(6) 0.017(6)
C16 0.122(9) 0.090(7) 0.044(5) 0.015(5) -0.018(5) 0.064(7)
C17 0.068(6) 0.064(5) 0.066(6) 0.027(5) -0.008(4) 0.036(5)
O14 0.057(3) 0.057(3) 0.031(2) 0.025(2) 0.012(2) 0.028(2)
O15 0.063(3) 0.051(3) 0.034(3) 0.024(2) 0.012(2) 0.033(2)
C18 0.059(4) 0.051(4) 0.033(4) 0.020(3) 0.013(3) 0.022(4)
C19 0.093(7) 0.074(6) 0.036(4) 0.031(4) 0.018(4) 0.043(5)
C20 0.160(11) 0.088(7) 0.046(5) 0.038(5) 0.046(6) 0.077(8)
C21 0.119(9) 0.084(7) 0.039(5) 0.017(5) -0.003(5) 0.015(7)
C22 0.113(8) 0.084(7) 0.044(5) 0.038(5) 0.028(5) 0.044(6)
O16 0.061(3) 0.049(3) 0.054(3) 0.030(3) 0.005(3) 0.021(3)
O17 0.191(9) 0.085(5) 0.063(5) 0.041(4) 0.025(5) 0.079(6)
C23 0.064(5) 0.048(4) 0.047(5) 0.020(4) 0.007(4) 0.021(4)
C24 0.043(4) 0.067(5) 0.047(4) 0.033(4) 0.005(3) 0.022(4)
C25 0.054(5) 0.066(5) 0.082(7) 0.039(5) -0.003(4) 0.021(4)
C26 0.059(5) 0.061(5) 0.051(5) 0.030(4) 0.011(4) 0.026(4)
C27 0.075(6) 0.082(6) 0.064(6) 0.044(5) 0.030(5) 0.028(5)
O18 0.119(6) 0.070(4) 0.058(4) 0.027(3) 0.013(4) 0.034(4)
O19 0.157(9) 0.126(7) 0.055(4) 0.037(5) 0.022(5) 0.079(7)
C28 0.153(12) 0.057(6) 0.078(8) 0.033(6) 0.029(8) 0.048(7)
C29 0.161(12) 0.075(7) 0.047(6) 0.021(5) 0.030(7) 0.049(8)
C30 0.28(3) 0.27(3) 0.097(15) 0.059(18) 0.023(18) -0.01(3)
C31 0.60(6) 0.31(3) 0.30(3) 0.24(3) 0.35(4) 0.36(4)
C32 0.39(4) 0.133(16) 0.16(2) 0.063(15) 0.13(2) 0.09(2)
O20 0.122(6) 0.073(5) 0.068(5) 0.033(4) -0.007(4) 0.000(4)
O21 0.122(6) 0.064(4) 0.069(5) 0.029(4) 0.033(4) 0.030(4)
C33 0.096(8) 0.063(6) 0.047(6) 0.009(5) 0.007(5) -0.005(5)
C34 0.25(2) 0.045(6) 0.082(9) 0.024(6) 0.005(11) -0.003(9)
C35 0.194(18) 0.084(10) 0.175(18) -0.016(11) -0.069(15) 0.065(11)
C36 0.52(5) 0.063(11) 0.77(8) 0.12(2) -0.56(6) -0.08(2)
C37 1.25(14) 0.106(18) 0.38(5) -0.02(2) 0.63(8) -0.05(4)
O22 0.050(3) 0.064(4) 0.079(4) 0.038(3) -0.004(3) 0.010(3)
O23 0.090(6) 0.178(10) 0.065(5) 0.039(6) -0.006(4) 0.043(6)
C38 0.056(5) 0.078(7) 0.069(7) 0.031(6) -0.006(5) 0.005(5)
C39 0.098(11) 0.168(16) 0.168(17) 0.104(14) -0.016(10) 0.005(10)
C40 0.051(6) 0.101(9) 0.101(9) 0.038(7) -0.008(6) 0.005(6)
C41 0.056(7) 0.35(3) 0.102(12) 0.089(16) 0.024(7) 0.052(12)
C42 0.069(7) 0.147(13) 0.149(13) 0.091(11) -0.012(8) 0.023(8)
O24 0.055(3) 0.055(3) 0.064(4) 0.038(3) 0.018(3) 0.015(3)
O25 0.058(3) 0.060(3) 0.061(4) 0.035(3) 0.018(3) 0.028(3)
C43 0.046(4) 0.051(5) 0.074(6) 0.028(4) 0.016(4) 0.010(4)
C44 0.077(7) 0.086(7) 0.077(7) 0.039(6) 0.034(6) 0.037(6)
C45 0.109(10) 0.191(16) 0.123(12) 0.065(11) 0.053(9) 0.114(11)
C46 0.067(7) 0.130(11) 0.117(11) 0.055(9) 0.040(7) 0.013(7)
C47 0.098(8) 0.093(8) 0.090(8) 0.042(7) 0.058(7) 0.036(7)
O26 0.049(3) 0.049(3) 0.055(3) 0.032(3) 0.006(2) 0.017(2)
O27 0.062(4) 0.076(4) 0.075(4) 0.055(4) 0.009(3) 0.017(3)
C48 0.057(5) 0.049(4) 0.060(5) 0.035(4) 0.011(4) 0.021(4)
C49 0.071(5) 0.063(5) 0.053(5) 0.035(4) 0.019(4) 0.030(4)
C50 0.149(14) 0.148(14) 0.082(9) 0.067(10) -0.039(9) -0.045(11)
C51 0.125(11) 0.160(14) 0.079(9) 0.010(9) 0.023(8) 0.094(10)
C52 0.191(15) 0.110(9) 0.067(7) 0.053(7) 0.018(8) 0.090(10)
O28 0.040(2) 0.055(3) 0.044(3) 0.032(2) 0.014(2) 0.023(2)
O29 0.045(3) 0.060(3) 0.052(3) 0.040(3) 0.020(2) 0.031(2)
C53 0.036(4) 0.062(5) 0.052(4) 0.034(4) 0.016(3) 0.021(3)
C54 0.055(5) 0.109(8) 0.102(8) 0.078(7) 0.048(5) 0.052(5)
C55 0.060(6) 0.153(11) 0.128(10) 0.106(10) 0.050(6) 0.065(7)
C56 0.112(10) 0.26(2) 0.109(11) 0.110(13) 0.077(9) 0.139(13)
C57 0.060(7) 0.238(19) 0.30(2) 0.24(2) 0.090(11) 0.073(9)
O30 0.061(3) 0.039(3) 0.071(4) 0.027(3) 0.018(3) 0.021(2)
O31 0.061(4) 0.047(3) 0.086(4) 0.037(3) 0.020(3) 0.021(3)
C58 0.071(6) 0.046(5) 0.074(6) 0.028(4) 0.015(5) 0.022(4)
C59 0.083(8) 0.058(6) 0.24(2) 0.060(9) 0.066(10) 0.042(6)
C60 0.106(15) 0.067(11) 0.96(10) 0.01(3) -0.05(3) 0.055(11)
C61 1.37(16) 0.38(5) 0.46(6) 0.33(5) 0.71(9) 0.66(8)
C62 0.48(4) 0.117(13) 0.37(3) 0.164(19) 0.33(3) 0.20(2)
O32 0.036(2) 0.039(2) 0.034(2) 0.020(2) 0.0063(18) 0.0187(19)
O33 0.055(3) 0.050(3) 0.055(3) 0.020(3) 0.003(3) 0.016(3)
Fe14 0.0477(5) 0.0490(6) 0.0243(5) 0.0182(4) 0.0089(4) 0.0302(5)
Fe12 0.0454(5) 0.0498(6) 0.0278(5) 0.0194(4) 0.0086(4) 0.0303(5)
Fe13 0.0472(5) 0.0482(5) 0.0240(5) 0.0174(4) 0.0064(4) 0.0286(5)
Fe11 0.0562(6) 0.0526(6) 0.0383(6) 0.0248(5) 0.0096(5) 0.0317(5)
Fe9 0.0596(7) 0.0658(7) 0.0608(8) 0.0399(6) 0.0123(6) 0.0252(6)
Fe10 0.0777(9) 0.0857(9) 0.0618(8) 0.0508(8) 0.0227(7) 0.0377(7)
Fe8 0.0872(10) 0.0652(8) 0.0601(8) 0.0266(7) 0.0023(7) 0.0211(7)
O70 0.047(3) 0.050(3) 0.029(2) 0.020(2) 0.0094(19) 0.029(2)
O34 0.063(3) 0.064(3) 0.052(3) 0.038(3) 0.012(3) 0.031(3)
N4 0.062(4) 0.051(3) 0.027(3) 0.021(3) 0.013(3) 0.030(3)
O35 0.052(3) 0.053(3) 0.035(3) 0.022(2) 0.011(2) 0.033(2)
O36 0.050(3) 0.049(3) 0.027(2) 0.020(2) 0.010(2) 0.027(2)
O37 0.104(5) 0.074(4) 0.048(3) 0.040(3) 0.041(3) 0.050(4)
C63 0.048(4) 0.051(4) 0.040(4) 0.027(3) 0.012(3) 0.028(3)
C64 0.058(4) 0.056(4) 0.043(4) 0.030(4) 0.023(3) 0.037(4)
C65 0.060(5) 0.055(4) 0.041(4) 0.027(3) 0.021(3) 0.037(4)
C66 0.085(6) 0.065(5) 0.058(5) 0.041(4) 0.036(5) 0.045(5)
N5 0.059(4) 0.049(3) 0.039(3) 0.018(3) 0.005(3) 0.023(3)
O38 0.060(3) 0.054(3) 0.033(3) 0.019(2) 0.011(2) 0.036(3)
O39 0.051(3) 0.048(3) 0.028(2) 0.015(2) 0.008(2) 0.026(2)
O40 0.046(5) 0.034(4) 0.021(4) 0.010(4) 0.003(4) 0.017(4)
O40A 0.20(2) 0.088(12) 0.100(14) 0.043(11) 0.016(13) 0.072(13)
C67 0.069(5) 0.053(4) 0.027(3) 0.016(3) 0.011(3) 0.028(4)
C68 0.099(7) 0.050(5) 0.041(4) 0.019(4) 0.022(4) 0.035(5)
C69 0.071(5) 0.048(4) 0.034(4) 0.017(3) 0.011(3) 0.032(4)
C70 0.069(5) 0.058(5) 0.037(4) 0.015(4) 0.015(4) 0.043(4)
O41 0.077(4) 0.075(4) 0.070(4) 0.049(4) 0.018(3) 0.026(3)
O42 0.146(9) 0.125(7) 0.117(7) 0.092(7) 0.047(6) 0.044(6)
O44 0.052(3) 0.060(3) 0.036(3) 0.025(2) 0.008(2) 0.034(3)
O45 0.053(3) 0.061(3) 0.035(3) 0.021(2) 0.003(2) 0.030(3)
C75 0.050(4) 0.056(4) 0.033(4) 0.021(3) 0.008(3) 0.031(4)
C76 0.063(5) 0.088(6) 0.038(4) 0.028(4) 0.002(4) 0.047(5)
C77 0.072(6) 0.080(6) 0.059(5) 0.030(5) 0.003(4) 0.053(5)
C78 0.113(8) 0.101(8) 0.032(4) 0.015(5) -0.011(5) 0.069(7)
C79 0.047(5) 0.121(10) 0.118(10) 0.059(8) -0.007(6) 0.033(6)
O46 0.064(3) 0.051(3) 0.029(2) 0.020(2) 0.004(2) 0.030(3)
O47 0.067(3) 0.053(3) 0.029(2) 0.018(2) 0.013(2) 0.037(3)
C80 0.060(4) 0.053(4) 0.021(3) 0.016(3) 0.010(3) 0.030(4)
C81 0.098(7) 0.056(5) 0.022(3) 0.016(3) 0.014(4) 0.040(5)
C82 0.109(8) 0.086(7) 0.030(4) 0.019(4) 0.007(5) 0.020(6)
C83 0.180(12) 0.085(7) 0.036(5) 0.022(5) 0.027(6) 0.090(8)
C84 0.099(8) 0.096(8) 0.035(5) 0.023(5) 0.021(5) 0.033(6)
O48 0.050(3) 0.064(3) 0.038(3) 0.027(2) 0.016(2) 0.038(2)
O49 0.054(3) 0.057(3) 0.036(3) 0.025(2) 0.014(2) 0.033(2)
C85 0.053(4) 0.061(5) 0.034(4) 0.019(3) 0.011(3) 0.032(4)
C86 0.054(5) 0.103(7) 0.067(6) 0.056(6) 0.029(4) 0.048(5)
C87 0.099(9) 0.217(17) 0.056(6) 0.039(8) 0.045(6) 0.105(10)
C88 0.063(6) 0.177(13) 0.114(10) 0.098(10) 0.045(6) 0.079(8)
C89 0.069(7) 0.132(12) 0.215(19) 0.116(13) 0.052(9) 0.045(8)
O50 0.061(3) 0.062(3) 0.053(3) 0.033(3) 0.007(3) 0.026(3)
O51 0.101(5) 0.071(4) 0.061(4) 0.036(4) 0.007(4) 0.037(4)
C90 0.068(5) 0.067(6) 0.053(5) 0.031(5) 0.011(4) 0.030(5)
C91 0.056(5) 0.064(5) 0.057(5) 0.035(4) 0.005(4) 0.022(4)
C92 0.065(5) 0.072(6) 0.073(6) 0.037(5) 0.018(5) 0.044(5)
C93 0.086(8) 0.094(8) 0.109(10) 0.060(8) -0.026(7) 0.021(6)
C94 0.121(10) 0.074(7) 0.073(7) 0.032(6) 0.047(7) 0.020(6)
O52 0.102(6) 0.083(5) 0.067(5) 0.029(4) 0.001(4) 0.025(4)
O53 0.110(6) 0.066(4) 0.057(4) 0.027(3) -0.002(4) 0.029(4)
C95 0.100(8) 0.063(6) 0.063(6) 0.035(5) 0.004(6) 0.019(6)
C96 0.118(9) 0.079(7) 0.064(7) 0.025(6) 0.013(6) 0.041(7)
C97 0.153(13) 0.134(12) 0.087(9) 0.038(9) 0.050(9) 0.081(11)
C98 0.148(12) 0.087(8) 0.100(9) 0.061(8) 0.032(9) 0.035(8)
C99 0.154(13) 0.131(12) 0.065(8) 0.046(8) -0.007(8) 0.020(10)
O54 0.116(6) 0.066(4) 0.080(5) 0.035(4) 0.013(4) 0.013(4)
O55 0.211(11) 0.079(5) 0.115(8) 0.062(6) 0.044(7) 0.056(6)
O56 0.073(4) 0.077(4) 0.080(5) 0.044(4) 0.006(4) 0.024(4)
O57 0.076(5) 0.092(6) 0.086(6) 0.026(5) -0.002(4) 0.005(4)
C105 0.074(7) 0.078(7) 0.071(7) 0.028(6) 0.007(6) 0.026(6)
C106 0.062(6) 0.102(9) 0.112(10) 0.052(8) 0.008(6) 0.015(6)
C107 0.080(12) 0.24(3) 0.41(5) -0.06(3) -0.021(19) 0.062(15)
C108 0.132(18) 0.34(4) 0.98(10) 0.46(6) 0.25(4) 0.12(2)
C109 0.121(15) 0.37(4) 0.18(2) 0.16(3) 0.016(14) 0.086(19)
O58 0.076(4) 0.099(5) 0.075(5) 0.054(4) 0.034(4) 0.036(4)
O59 0.061(4) 0.088(5) 0.083(5) 0.053(4) 0.027(3) 0.040(3)
C110 0.055(5) 0.095(7) 0.074(6) 0.048(6) 0.027(5) 0.038(5)
C111 0.073(7) 0.108(9) 0.108(10) 0.043(8) 0.041(7) 0.036(7)
C112 0.115(10) 0.143(12) 0.093(10) 0.047(9) 0.072(9) 0.051(9)
C113 0.116(10) 0.131(11) 0.112(10) 0.056(9) 0.052(8) 0.089(9)
C114 0.084(9) 0.162(15) 0.137(14) 0.040(11) 0.052(9) 0.049(9)
O60 0.068(4) 0.079(4) 0.046(3) 0.035(3) 0.010(3) 0.037(3)
O61 0.097(5) 0.102(5) 0.054(4) 0.050(4) 0.019(4) 0.048(4)
C115 0.086(7) 0.092(7) 0.047(5) 0.044(5) 0.022(5) 0.061(6)
C116 0.098(8) 0.113(9) 0.046(5) 0.043(6) 0.020(5) 0.052(7)
C117 0.203(17) 0.192(17) 0.066(8) 0.039(10) 0.039(10) 0.142(15)
C118 0.32(3) 0.166(15) 0.062(8) 0.023(9) -0.031(12) 0.176(18)
C119 0.20(2) 0.49(5) 0.059(10) 0.122(19) -0.039(12) -0.06(3)
O62 0.085(4) 0.065(4) 0.057(4) 0.033(3) 0.019(3) 0.045(3)
O63 0.079(4) 0.066(4) 0.076(4) 0.042(3) 0.024(4) 0.033(3)
C120 0.100(7) 0.052(5) 0.054(5) 0.027(4) 0.001(5) 0.038(5)
C121 0.109(9) 0.073(7) 0.085(8) 0.041(6) 0.032(7) 0.053(6)
C122 0.145(16) 0.061(9) 0.38(4) -0.002(14) 0.058(19) 0.042(10)
C123 0.22(2) 0.110(12) 0.20(2) 0.077(13) 0.116(17) 0.113(13)
C124 0.30(3) 0.42(4) 0.38(4) 0.35(4) 0.18(3) 0.26(3)
O64 0.047(3) 0.046(3) 0.026(2) 0.016(2) 0.0051(19) 0.027(2)
O65 0.074(4) 0.057(3) 0.058(4) 0.027(3) 0.007(3) 0.024(3)

loop_
_atom_type_symbol
_atom_type_description
_atom_type_scat_dispersion_real
_atom_type_scat_dispersion_imag
_atom_type_scat_source
C C 0.0033 0.0016 'International Tables Vol C Tables 4.2.6.8 and 6.1.1.4'
H H 0.0000 0.0000 'International Tables Vol C Tables 4.2.6.8 and 6.1.1.4'
N N 0.0061 0.0033 'International Tables Vol C Tables 4.2.6.8 and 6.1.1.4'
O O 0.0106 0.0060 'International Tables Vol C Tables 4.2.6.8 and 6.1.1.4'
Fe Fe 0.3463 0.8444 'International Tables Vol C Tables 4.2.6.8 and 6.1.1.4'

loop_
_geom_angle_atom_site_label_1
_geom_angle_atom_site_label_2
_geom_angle_atom_site_label_3
_geom_angle
_geom_angle_site_symmetry_1
_geom_angle_site_symmetry_3
_geom_angle_publ_flag
O1 Fe5 O3 169.11(19) . . ?
O1 Fe5 O4 79.68(18) . . ?
O3 Fe5 O4 91.98(19) . . ?
O1 Fe5 O12 93.00(19) . . ?
O3 Fe5 O12 96.1(2) . . ?
O4 Fe5 O12 169.70(19) . . ?
O1 Fe5 O6 95.44(18) . . ?
O3 Fe5 O6 77.59(18) . . ?
O4 Fe5 O6 91.05(19) . . ?
O12 Fe5 O6 96.89(19) . . ?
O1 Fe5 O28 94.69(19) . . ?
O3 Fe5 O28 91.97(19) . . ?
O4 Fe5 O28 87.93(19) . . ?
O12 Fe5 O28 85.44(19) . . ?
O6 Fe5 O28 169.47(19) . . ?
O1 Fe5 Fe7 40.47(13) . . ?
O3 Fe5 Fe7 133.08(15) . . ?
O4 Fe5 Fe7 41.99(13) . . ?
O12 Fe5 Fe7 128.71(14) . . ?
O6 Fe5 Fe7 105.88(12) . . ?
O28 Fe5 Fe7 80.19(13) . . ?
O1 Fe6 O32 97.05(19) . 2_755 ?
O1 Fe6 O13 90.91(19) . . ?
O32 Fe6 O13 110.77(19) 2_755 . ?
O1 Fe6 O7 94.75(18) . 2_755 ?
O32 Fe6 O7 79.03(17) 2_755 2_755 ?
O13 Fe6 O7 168.03(18) . 2_755 ?
O1 Fe6 O15 172.66(18) . 2_755 ?
O32 Fe6 O15 88.42(19) 2_755 2_755 ?
O13 Fe6 O15 82.5(2) . 2_755 ?
O7 Fe6 O15 91.09(19) 2_755 2_755 ?
O1 Fe6 N2 96.5(2) . . ?
O32 Fe6 N2 154.24(19) 2_755 . ?
O13 Fe6 N2 90.8(2) . . ?
O7 Fe6 N2 78.10(18) 2_755 . ?
O15 Fe6 N2 80.3(2) 2_755 . ?
O1 Fe7 O4 79.86(19) . . ?
O1 Fe7 O32 92.26(18) . . ?
O4 Fe7 O32 101.03(18) . . ?
O1 Fe7 O14 166.0(2) . . ?
O4 Fe7 O14 86.3(2) . . ?
O32 Fe7 O14 91.95(19) . . ?
O1 Fe7 O7 102.67(18) . . ?
O4 Fe7 O7 177.47(18) . . ?
O32 Fe7 O7 79.01(17) . . ?
O14 Fe7 O7 91.19(19) . . ?
O1 Fe7 O29 92.06(19) . . ?
O4 Fe7 O29 90.45(19) . . ?
O32 Fe7 O29 168.29(19) . . ?
O14 Fe7 O29 86.4(2) . . ?
O7 Fe7 O29 89.42(19) . . ?
O1 Fe7 Fe5 39.89(13) . . ?
O4 Fe7 Fe5 42.76(13) . . ?
O32 Fe7 Fe5 110.03(12) . . ?
O14 Fe7 Fe5 126.38(15) . . ?
O7 Fe7 Fe5 139.64(13) . . ?
O29 Fe7 Fe5 80.01(13) . . ?
O2 Fe4 O6 101.25(19) . . ?
O2 Fe4 O26 100.2(2) . . ?
O6 Fe4 O26 85.4(2) . . ?
O2 Fe4 O30 95.7(2) . . ?
O6 Fe4 O30 162.8(2) . . ?
O26 Fe4 O30 88.8(2) . . ?
O2 Fe4 O3 168.1(2) . . ?
O6 Fe4 O3 77.04(18) . . ?
O26 Fe4 O3 91.5(2) . . ?
O30 Fe4 O3 87.0(2) . . ?
O2 Fe4 N1 91.5(2) . . ?
O6 Fe4 N1 95.9(2) . . ?
O26 Fe4 N1 167.7(2) . . ?
O30 Fe4 N1 86.4(2) . . ?
O3 Fe4 N1 77.0(2) . . ?
O2 Fe2 O10 81.9(2) . . ?
O2 Fe2 O16 100.8(2) . . ?
O10 Fe2 O16 177.2(2) . . ?
O2 Fe2 O33 96.7(2) . . ?
O10 Fe2 O33 88.3(2) . . ?
O16 Fe2 O33 90.7(2) . . ?
O2 Fe2 O25 90.5(2) . . ?
O10 Fe2 O25 91.6(2) . . ?
O16 Fe2 O25 89.0(2) . . ?
O33 Fe2 O25 172.7(2) . . ?
O2 Fe2 O22 167.8(2) . . ?
O10 Fe2 O22 89.0(2) . . ?
O16 Fe2 O22 88.4(2) . . ?
O33 Fe2 O22 91.2(3) . . ?
O25 Fe2 O22 81.5(3) . . ?
O2 Fe2 Fe3 41.52(14) . . ?
O10 Fe2 Fe3 42.70(16) . . ?
O16 Fe2 Fe3 140.04(16) . . ?
O33 Fe2 Fe3 104.24(16) . . ?
O25 Fe2 Fe3 80.45(16) . . ?
O22 Fe2 Fe3 127.23(18) . . ?
O9 Fe3 O2 170.1(2) . . ?
O9 Fe3 O27 91.0(2) . . ?
O2 Fe3 O27 98.8(2) . . ?
O9 Fe3 O10 89.2(2) . . ?
O2 Fe3 O10 80.9(2) . . ?
O27 Fe3 O10 179.8(3) . . ?
O9 Fe3 O24 89.9(2) . . ?
O2 Fe3 O24 90.6(2) . . ?
O27 Fe3 O24 90.1(3) . . ?
O10 Fe3 O24 90.0(2) . . ?
O9 Fe3 O31 87.5(2) . . ?
O2 Fe3 O31 91.7(2) . . ?
O27 Fe3 O31 90.8(3) . . ?
O10 Fe3 O31 89.1(2) . . ?
O24 Fe3 O31 177.3(2) . . ?
O9 Fe3 Fe2 129.64(19) . . ?
O2 Fe3 Fe2 40.99(14) . . ?
O27 Fe3 Fe2 137.53(17) . . ?
O10 Fe3 Fe2 42.28(15) . . ?
O24 Fe3 Fe2 79.71(16) . . ?
O31 Fe3 Fe2 101.32(18) . . ?
O33 Fe1 O20 92.8(3) . . ?
O33 Fe1 O23 101.5(3) . . ?
O20 Fe1 O23 90.8(4) . . ?
O33 Fe1 O17 91.6(3) . . ?
O20 Fe1 O17 175.6(3) . . ?
O23 Fe1 O17 87.8(4) . . ?
O33 Fe1 O19 161.0(4) . . ?
O20 Fe1 O19 88.0(3) . . ?
O23 Fe1 O19 97.5(4) . . ?
O17 Fe1 O19 88.0(3) . . ?
O33 Fe1 O18 98.4(3) . . ?
O20 Fe1 O18 89.5(3) . . ?
O23 Fe1 O18 160.1(3) . . ?
O17 Fe1 O18 90.3(3) . . ?
O19 Fe1 O18 62.6(3) . . ?
O33 Fe1 C28 129.1(4) . . ?
O20 Fe1 C28 87.4(4) . . ?
O23 Fe1 C28 129.4(4) . . ?
O17 Fe1 C28 90.2(3) . . ?
O19 Fe1 C28 31.9(4) . . ?
O18 Fe1 C28 30.7(4) . . ?
Fe6 O1 Fe5 122.7(2) . . ?
Fe6 O1 Fe7 137.0(2) . . ?
Fe5 O1 Fe7 99.6(2) . . ?
Fe4 O2 Fe2 140.7(3) . . ?
Fe4 O2 Fe3 117.5(2) . . ?
Fe2 O2 Fe3 97.5(2) . . ?
C1 N1 Fe4 112.9(4) . . ?
N1 C1 C2 108.1(6) . . ?
N1 C1 C3 107.8(6) . . ?
C2 C1 C3 111.4(6) . . ?
N1 C1 C4 113.9(7) . . ?
C2 C1 C4 108.9(7) . . ?
C3 C1 C4 106.7(7) . . ?
O4 C2 C1 112.4(6) . . ?
O4 C2 H2A 109.1 . . ?
C1 C2 H2A 109.1 . . ?
O4 C2 H2B 109.1 . . ?
C1 C2 H2B 109.1 . . ?
H2A C2 H2B 107.9 . . ?
O3 C3 C1 110.0(6) . . ?
O3 C3 H3A 109.7 . . ?
C1 C3 H3A 109.7 . . ?
O3 C3 H3B 109.7 . . ?
C1 C3 H3B 109.7 . . ?
H3A C3 H3B 108.2 . . ?
O5A C4 O5 92.0(12) . . ?
O5A C4 C1 114.3(11) . . ?
O5 C4 C1 117.5(10) . . ?
O5A C4 H4A 110.6 . . ?
O5 C4 H4A 110.6 . . ?
C1 C4 H4A 110.6 . . ?
C3 O3 Fe5 116.9(4) . . ?
C3 O3 Fe4 111.9(4) . . ?
Fe5 O3 Fe4 102.1(2) . . ?
C2 O4 Fe7 126.5(4) . . ?
C2 O4 Fe5 125.8(4) . . ?
Fe7 O4 Fe5 95.3(2) . . ?
C6 N2 Fe6 109.5(4) . . ?
O7 C5 C6 108.7(5) . 2_755 ?
N2 C6 C5 107.1(6) . 2_755 ?
N2 C6 C8 110.9(6) . . ?
C5 C6 C8 112.1(6) 2_755 . ?
N2 C6 C7 108.3(5) . . ?
C5 C6 C7 110.6(5) 2_755 . ?
C8 C6 C7 107.8(6) . . ?
O6 C7 C6 111.1(5) . . ?
O6 C7 H7A 109.4 . . ?
C6 C7 H7A 109.4 . . ?
O6 C7 H7B 109.4 . . ?
C6 C7 H7B 109.4 . . ?
H7A C7 H7B 108.0 . . ?
O8 C8 C6 110.0(6) . . ?
O8 C8 H8A 109.7 . . ?
C6 C8 H8A 109.7 . . ?
O8 C8 H8B 109.7 . . ?
C6 C8 H8B 109.7 . . ?
H8A C8 H8B 108.2 . . ?
C7 O6 Fe4 126.3(4) . . ?
C7 O6 Fe5 121.9(4) . . ?
Fe4 O6 Fe5 102.7(2) . . ?
C5 O7 Fe7 130.5(4) . . ?
C5 O7 Fe6 115.7(4) . 2_755 ?
Fe7 O7 Fe6 95.95(19) . 2_755 ?
C8 O8 H8 109.5 . . ?
O10 C9 C10 111.7(7) . . ?
O10 C9 H9A 109.3 . . ?
C10 C9 H9A 109.3 . . ?
O10 C9 H9B 109.3 . . ?
C10 C9 H9B 109.3 . . ?
H9A C9 H9B 107.9 . . ?
C11 C10 C12 110.8(8) . . ?
C11 C10 N3 109.1(8) . . ?
C12 C10 N3 107.9(9) . . ?
C11 C10 C9 110.2(8) . . ?
C12 C10 C9 112.2(8) . . ?
N3 C10 C9 106.5(7) . . ?
O11 C11 C10 111.1(8) . . ?
O11 C11 H11A 109.4 . . ?
C10 C11 H11A 109.4 . . ?
O11 C11 H11B 109.4 . . ?
C10 C11 H11B 109.4 . . ?
H11A C11 H11B 108.0 . . ?
O9 C12 C10 116.4(8) . . ?
O9 C12 H12A 108.2 . . ?
C10 C12 H12A 108.2 . . ?
O9 C12 H12B 108.2 . . ?
C10 C12 H12B 108.2 . . ?
H12A C12 H12B 107.4 . . ?
C12 O9 Fe3 131.1(6) . . ?
C9 O10 Fe2 129.9(5) . . ?
C9 O10 Fe3 127.9(5) . . ?
Fe2 O10 Fe3 95.0(2) . . ?
C11 O11 H11 109.5 . . ?
C13 O12 Fe5 128.1(4) . . ?
C13 O13 Fe6 127.3(4) . . ?
O13 C13 O12 124.2(6) . . ?
O13 C13 C14 116.4(6) . . ?
O12 C13 C14 119.4(6) . . ?
C16 C14 C13 108.7(7) . . ?
C16 C14 C17 110.3(7) . . ?
C13 C14 C17 111.4(6) . . ?
C16 C14 C15 110.6(9) . . ?
C13 C14 C15 106.7(6) . . ?
C17 C14 C15 108.9(8) . . ?
C14 C15 H15A 109.5 . . ?
C14 C15 H15B 109.5 . . ?
H15A C15 H15B 109.5 . . ?
C14 C15 H15C 109.5 . . ?
H15A C15 H15C 109.5 . . ?
H15B C15 H15C 109.5 . . ?
C14 C16 H16A 109.5 . . ?
C14 C16 H16B 109.5 . . ?
H16A C16 H16B 109.5 . . ?
C14 C16 H16C 109.5 . . ?
H16A C16 H16C 109.5 . . ?
H16B C16 H16C 109.5 . . ?
C14 C17 H17A 109.5 . . ?
C14 C17 H17B 109.5 . . ?
H17A C17 H17B 109.5 . . ?
C14 C17 H17C 109.5 . . ?
H17A C17 H17C 109.5 . . ?
H17B C17 H17C 109.5 . . ?
C18 O14 Fe7 128.6(5) . . ?
C18 O15 Fe6 128.3(4) . 2_755 ?
O14 C18 O15 125.4(7) . . ?
O14 C18 C19 119.1(7) . . ?
O15 C18 C19 115.5(6) . . ?
C21 C19 C18 108.4(8) . . ?
C21 C19 C22 109.1(8) . . ?
C18 C19 C22 107.3(7) . . ?
C21 C19 C20 110.8(9) . . ?
C18 C19 C20 109.4(7) . . ?
C22 C19 C20 111.7(8) . . ?
C19 C20 H20A 109.5 . . ?
C19 C20 H20B 109.5 . . ?
H20A C20 H20B 109.5 . . ?
C19 C20 H20C 109.5 . . ?
H20A C20 H20C 109.5 . . ?
H20B C20 H20C 109.5 . . ?
C19 C21 H21A 109.5 . . ?
C19 C21 H21B 109.5 . . ?
H21A C21 H21B 109.5 . . ?
C19 C21 H21C 109.5 . . ?
H21A C21 H21C 109.5 . . ?
H21B C21 H21C 109.5 . . ?
C19 C22 H22A 109.5 . . ?
C19 C22 H22B 109.5 . . ?
H22A C22 H22B 109.5 . . ?
C19 C22 H22C 109.5 . . ?
H22A C22 H22C 109.5 . . ?
H22B C22 H22C 109.5 . . ?
C23 O16 Fe2 132.5(5) . . ?
C23 O17 Fe1 135.0(7) . . ?
O17 C23 O16 122.8(8) . . ?
O17 C23 C24 116.1(7) . . ?
O16 C23 C24 121.1(7) . . ?
C23 C24 C27 109.7(7) . . ?
C23 C24 C25 107.0(7) . . ?
C27 C24 C25 109.3(7) . . ?
C23 C24 C26 112.1(6) . . ?
C27 C24 C26 109.6(7) . . ?
C25 C24 C26 109.1(7) . . ?
C24 C25 H25A 109.5 . . ?
C24 C25 H25B 109.5 . . ?
H25A C25 H25B 109.5 . . ?
C24 C25 H25C 109.5 . . ?
H25A C25 H25C 109.5 . . ?
H25B C25 H25C 109.5 . . ?
C24 C26 H26A 109.5 . . ?
C24 C26 H26B 109.5 . . ?
H26A C26 H26B 109.5 . . ?
C24 C26 H26C 109.5 . . ?
H26A C26 H26C 109.5 . . ?
H26B C26 H26C 109.5 . . ?
C24 C27 H27A 109.5 . . ?
C24 C27 H27B 109.5 . . ?
H27A C27 H27B 109.5 . . ?
C24 C27 H27C 109.5 . . ?
H27A C27 H27C 109.5 . . ?
H27B C27 H27C 109.5 . . ?
C28 O18 Fe1 90.9(8) . . ?
C28 O19 Fe1 91.6(7) . . ?
O18 C28 O19 114.8(12) . . ?
O18 C28 C29 124.4(14) . . ?
O19 C28 C29 120.7(12) . . ?
O18 C28 Fe1 58.4(7) . . ?
O19 C28 Fe1 56.4(6) . . ?
C29 C28 Fe1 177.1(11) . . ?
C31 C29 C28 110.9(13) . . ?
C31 C29 C30 83.5(18) . . ?
C28 C29 C30 108.6(15) . . ?
C31 C29 C32 136.9(17) . . ?
C28 C29 C32 109.7(11) . . ?
C30 C29 C32 97.1(16) . . ?
C29 C30 C31 44.8(12) . . ?
C29 C30 H30A 119.1 . . ?
C31 C30 H30A 119.1 . . ?
C29 C30 H30B 119.1 . . ?
C31 C30 H30B 119.1 . . ?
H30A C30 H30B 116.6 . . ?
C29 C31 C30 51.8(12) . . ?
C29 C31 H31A 118.5 . . ?
C30 C31 H31A 118.5 . . ?
C29 C31 H31B 118.5 . . ?
C30 C31 H31B 118.5 . . ?
H31A C31 H31B 115.9 . . ?
C29 C32 H32A 109.5 . . ?
C29 C32 H32B 109.5 . . ?
H32A C32 H32B 109.5 . . ?
C29 C32 H32C 109.5 . . ?
H32A C32 H32C 109.5 . . ?
H32B C32 H32C 109.5 . . ?
C33 O20 Fe1 131.7(7) . . ?
O20 C33 O21 126.2(10) . . ?
O20 C33 C34 118.6(10) . . ?
O21 C33 C34 115.2(11) . . ?
C36 C34 C35 113.7(19) . . ?
C36 C34 C37 105(3) . . ?
C35 C34 C37 105(3) . . ?
C36 C34 C33 113(2) . . ?
C35 C34 C33 116.1(14) . . ?
C37 C34 C33 101.6(15) . . ?
C34 C35 H35A 109.5 . . ?
C34 C35 H35B 109.5 . . ?
H35A C35 H35B 109.5 . . ?
C34 C35 H35C 109.5 . . ?
H35A C35 H35C 109.5 . . ?
H35B C35 H35C 109.5 . . ?
C34 C36 H36A 109.5 . . ?
C34 C36 H36B 109.5 . . ?
H36A C36 H36B 109.5 . . ?
C34 C36 H36C 109.5 . . ?
H36A C36 H36C 109.5 . . ?
H36B C36 H36C 109.5 . . ?
C34 C37 H37A 109.5 . . ?
C34 C37 H37B 109.5 . . ?
H37A C37 H37B 109.5 . . ?
C34 C37 H37C 109.5 . . ?
H37A C37 H37C 109.5 . . ?
H37B C37 H37C 109.5 . . ?
C38 O22 Fe2 139.7(8) . . ?
C38 O23 Fe1 129.9(7) . . ?
O22 C38 O23 124.6(10) . . ?
O22 C38 C40 116.8(11) . . ?
O23 C38 C40 118.5(9) . . ?
C40 C39 H39A 109.5 . . ?
C40 C39 H39B 109.5 . . ?
H39A C39 H39B 109.5 . . ?
C40 C39 H39C 109.5 . . ?
H39A C39 H39C 109.5 . . ?
H39B C39 H39C 109.5 . . ?
C42 C40 C41 114.9(14) . . ?
C42 C40 C38 110.8(11) . . ?
C41 C40 C38 110.2(10) . . ?
C42 C40 C39 110.1(11) . . ?
C41 C40 C39 111.1(15) . . ?
C38 C40 C39 98.6(10) . . ?
C40 C41 H41A 109.5 . . ?
C40 C41 H41B 109.5 . . ?
H41A C41 H41B 109.5 . . ?
C40 C41 H41C 109.5 . . ?
H41A C41 H41C 109.5 . . ?
H41B C41 H41C 109.5 . . ?
C40 C42 H42A 109.5 . . ?
C40 C42 H42B 109.5 . . ?
H42A C42 H42B 109.5 . . ?
C40 C42 H42C 109.5 . . ?
H42A C42 H42C 109.5 . . ?
H42B C42 H42C 109.5 . . ?
C43 O24 Fe3 126.8(6) . . ?
C43 O25 Fe2 125.4(6) . . ?
O25 C43 O24 126.2(8) . . ?
O25 C43 C44 117.9(8) . . ?
O24 C43 C44 115.7(9) . . ?
C47 C44 C46 109.9(10) . . ?
C47 C44 C43 110.0(9) . . ?
C46 C44 C43 106.1(9) . . ?
C47 C44 C45 110.4(10) . . ?
C46 C44 C45 112.8(11) . . ?
C43 C44 C45 107.5(9) . . ?
C44 C45 H45A 109.5 . . ?
C44 C45 H45B 109.5 . . ?
H45A C45 H45B 109.5 . . ?
C44 C45 H45C 109.5 . . ?
H45A C45 H45C 109.5 . . ?
H45B C45 H45C 109.5 . . ?
C44 C46 H46A 109.5 . . ?
C44 C46 H46B 109.5 . . ?
H46A C46 H46B 109.5 . . ?
C44 C46 H46C 109.5 . . ?
H46A C46 H46C 109.5 . . ?
H46B C46 H46C 109.5 . . ?
C44 C47 H47A 109.5 . . ?
C44 C47 H47B 109.5 . . ?
H47A C47 H47B 109.5 . . ?
C44 C47 H47C 109.5 . . ?
H47A C47 H47C 109.5 . . ?
H47B C47 H47C 109.5 . . ?
C48 O26 Fe4 130.1(5) . . ?
C48 O27 Fe3 134.0(5) . . ?
O26 C48 O27 123.7(8) . . ?
O26 C48 C49 119.1(7) . . ?
O27 C48 C49 117.1(7) . . ?
C51 C49 C52 110.2(10) . . ?
C51 C49 C48 109.1(8) . . ?
C52 C49 C48 111.0(8) . . ?
C51 C49 C50 105.2(12) . . ?
C52 C49 C50 108.5(11) . . ?
C48 C49 C50 112.8(8) . . ?
C49 C50 H50A 109.5 . . ?
C49 C50 H50B 109.5 . . ?
H50A C50 H50B 109.5 . . ?
C49 C50 H50C 109.5 . . ?
H50A C50 H50C 109.5 . . ?
H50B C50 H50C 109.5 . . ?
C49 C51 H51A 109.5 . . ?
C49 C51 H51B 109.5 . . ?
H51A C51 H51B 109.5 . . ?
C49 C51 H51C 109.5 . . ?
H51A C51 H51C 109.5 . . ?
H51B C51 H51C 109.5 . . ?
C49 C52 H52A 109.5 . . ?
C49 C52 H52B 109.5 . . ?
H52A C52 H52B 109.5 . . ?
C49 C52 H52C 109.5 . . ?
H52A C52 H52C 109.5 . . ?
H52B C52 H52C 109.5 . . ?
C53 O28 Fe5 126.7(4) . . ?
C53 O29 Fe7 127.2(4) . . ?
O29 C53 O28 125.2(6) . . ?
O29 C53 C54 116.0(6) . . ?
O28 C53 C54 118.7(6) . . ?
C55 C54 C53 112.4(7) . . ?
C55 C54 C57 110.6(10) . . ?
C53 C54 C57 109.4(8) . . ?
C55 C54 C56 108.9(10) . . ?
C53 C54 C56 103.8(8) . . ?
C57 C54 C56 111.5(11) . . ?
C54 C55 H55A 109.5 . . ?
C54 C55 H55B 109.5 . . ?
H55A C55 H55B 109.5 . . ?
C54 C55 H55C 109.5 . . ?
H55A C55 H55C 109.5 . . ?
H55B C55 H55C 109.5 . . ?
C54 C56 H56A 109.5 . . ?
C54 C56 H56B 109.5 . . ?
H56A C56 H56B 109.5 . . ?
C54 C56 H56C 109.5 . . ?
H56A C56 H56C 109.5 . . ?
H56B C56 H56C 109.5 . . ?
C54 C57 H57A 109.5 . . ?
C54 C57 H57B 109.5 . . ?
H57A C57 H57B 109.5 . . ?
C54 C57 H57C 109.5 . . ?
H57A C57 H57C 109.5 . . ?
H57B C57 H57C 109.5 . . ?
C58 O30 Fe4 134.0(6) . . ?
C58 O31 Fe3 130.7(5) . . ?
O30 C58 O31 123.6(8) . . ?
O30 C58 C59 118.0(9) . . ?
O31 C58 C59 118.4(8) . . ?
C61 C59 C60 87(3) . . ?
C61 C59 C62 123(2) . . ?
C60 C59 C62 107(2) . . ?
C61 C59 C58 111.0(16) . . ?
C60 C59 C58 110.8(14) . . ?
C62 C59 C58 114.1(13) . . ?
C59 C60 C61 46.5(17) . . ?
C59 C60 H60A 119.0 . . ?
C61 C60 H60A 118.9 . . ?
C59 C60 H60B 119.0 . . ?
C61 C60 H60B 119.0 . . ?
H60A C60 H60B 116.4 . . ?
C59 C61 C60 46.8(19) . . ?
C59 C61 H61A 118.9 . . ?
C60 C61 H61A 118.9 . . ?
C59 C61 H61B 118.9 . . ?
C60 C61 H61B 118.9 . . ?
H61A C61 H61B 116.4 . . ?
C59 C62 H62A 109.5 . . ?
C59 C62 H62B 109.5 . . ?
H62A C62 H62B 109.5 . . ?
C59 C62 H62C 109.5 . . ?
H62A C62 H62C 109.5 . . ?
H62B C62 H62C 109.5 . . ?
Fe6 O32 Fe7 99.74(19) 2_755 . ?
Fe1 O33 Fe2 119.8(3) . . ?
O70 Fe14 O39 79.94(19) . . ?
O70 Fe14 O64 91.35(18) . . ?
O39 Fe14 O64 101.5(2) . . ?
O70 Fe14 O47 166.1(2) . . ?
O39 Fe14 O47 86.16(19) . . ?
O64 Fe14 O47 92.38(19) . . ?
O70 Fe14 O36 102.01(19) . . ?
O39 Fe14 O36 177.96(18) . . ?
O64 Fe14 O36 79.11(19) . . ?
O47 Fe14 O36 91.87(19) . . ?
O70 Fe14 O49 91.97(19) . . ?
O39 Fe14 O49 90.5(2) . . ?
O64 Fe14 O49 168.0(2) . . ?
O47 Fe14 O49 87.1(2) . . ?
O36 Fe14 O49 88.9(2) . . ?
O70 Fe14 Fe12 39.97(14) . . ?
O39 Fe14 Fe12 42.86(13) . . ?
O64 Fe14 Fe12 109.89(13) . . ?
O47 Fe14 Fe12 126.46(14) . . ?
O36 Fe14 Fe12 138.82(13) . . ?
O49 Fe14 Fe12 79.75(14) . . ?
O70 Fe12 O38 168.4(2) . . ?
O70 Fe12 O39 79.64(19) . . ?
O38 Fe12 O39 91.94(19) . . ?
O70 Fe12 O44 92.9(2) . . ?
O38 Fe12 O44 96.3(2) . . ?
O39 Fe12 O44 169.9(2) . . ?
O70 Fe12 O48 94.9(2) . . ?
O38 Fe12 O48 92.7(2) . . ?
O39 Fe12 O48 87.9(2) . . ?
O44 Fe12 O48 85.9(2) . . ?
O70 Fe12 O35 94.90(19) . . ?
O38 Fe12 O35 77.3(2) . . ?
O39 Fe12 O35 91.25(19) . . ?
O44 Fe12 O35 96.3(2) . . ?
O48 Fe12 O35 169.8(2) . . ?
O70 Fe12 Fe14 40.07(13) . . ?
O38 Fe12 Fe14 133.61(14) . . ?
O39 Fe12 Fe14 42.44(14) . . ?
O44 Fe12 Fe14 128.28(15) . . ?
O48 Fe12 Fe14 80.15(13) . . ?
O35 Fe12 Fe14 105.86(13) . . ?
O70 Fe13 O64 97.57(19) . 2_656 ?
O70 Fe13 O45 91.9(2) . . ?
O64 Fe13 O45 110.1(2) 2_656 . ?
O70 Fe13 O36 93.95(19) . 2_656 ?
O64 Fe13 O36 79.20(19) 2_656 2_656 ?
O45 Fe13 O36 168.2(2) . 2_656 ?
O70 Fe13 O46 172.60(18) . 2_656 ?
O64 Fe13 O46 88.68(19) 2_656 2_656 ?
O45 Fe13 O46 82.2(2) . 2_656 ?
O36 Fe13 O46 91.09(19) 2_656 2_656 ?
O70 Fe13 N4 95.7(2) . . ?
O64 Fe13 N4 154.9(2) 2_656 . ?
O45 Fe13 N4 90.6(2) . . ?
O36 Fe13 N4 78.7(2) 2_656 . ?
O46 Fe13 N4 80.0(2) 2_656 . ?
O34 Fe11 O35 99.5(2) . . ?
O34 Fe11 O62 94.7(3) . . ?
O35 Fe11 O62 165.2(2) . . ?
O34 Fe11 O60 99.1(2) . . ?
O35 Fe11 O60 87.8(2) . . ?
O62 Fe11 O60 86.0(2) . . ?
O34 Fe11 O38 168.2(2) . . ?
O35 Fe11 O38 77.4(2) . . ?
O62 Fe11 O38 89.4(2) . . ?
O60 Fe11 O38 92.2(2) . . ?
O34 Fe11 N5 91.4(2) . . ?
O35 Fe11 N5 96.7(2) . . ?
O62 Fe11 N5 86.8(2) . . ?
O60 Fe11 N5 167.7(2) . . ?
O38 Fe11 N5 77.8(2) . . ?
O34 Fe9 O65 96.5(2) . . ?
O34 Fe9 O41 81.0(2) . . ?
O65 Fe9 O41 89.0(3) . . ?
O34 Fe9 O50 98.8(2) . . ?
O65 Fe9 O50 90.3(2) . . ?
O41 Fe9 O50 179.3(3) . . ?
O34 Fe9 O59 90.1(3) . . ?
O65 Fe9 O59 173.2(3) . . ?
O41 Fe9 O59 90.6(3) . . ?
O50 Fe9 O59 90.1(3) . . ?
O34 Fe9 O56 167.5(3) . . ?
O65 Fe9 O56 92.5(3) . . ?
O41 Fe9 O56 90.5(3) . . ?
O50 Fe9 O56 89.8(2) . . ?
O59 Fe9 O56 80.8(3) . . ?
O34 Fe9 Fe10 40.97(16) . . ?
O65 Fe9 Fe10 104.59(17) . . ?
O41 Fe9 Fe10 42.49(19) . . ?
O50 Fe9 Fe10 137.54(17) . . ?
O59 Fe9 Fe10 79.51(18) . . ?
O56 Fe9 Fe10 128.0(2) . . ?
O34 Fe10 O41 81.5(2) . . ?
O34 Fe10 O61 100.7(3) . . ?
O41 Fe10 O61 176.0(3) . . ?
O34 Fe10 O42 171.2(4) . . ?
O41 Fe10 O42 90.5(4) . . ?
O61 Fe10 O42 87.5(4) . . ?
O34 Fe10 O58 94.5(3) . . ?
O41 Fe10 O58 87.4(3) . . ?
O61 Fe10 O58 89.1(3) . . ?
O42 Fe10 O58 88.7(4) . . ?
O34 Fe10 O63 91.8(2) . . ?
O41 Fe10 O63 92.2(3) . . ?
O61 Fe10 O63 91.1(3) . . ?
O42 Fe10 O63 84.8(4) . . ?
O58 Fe10 O63 173.5(3) . . ?
O34 Fe10 Fe9 41.44(16) . . ?
O41 Fe10 Fe9 42.49(17) . . ?
O61 Fe10 Fe9 138.6(2) . . ?
O42 Fe10 Fe9 131.7(3) . . ?
O58 Fe10 Fe9 80.3(2) . . ?
O63 Fe10 Fe9 103.67(19) . . ?
O65 Fe8 O54 94.4(3) . . ?
O65 Fe8 O57 102.0(3) . . ?
O54 Fe8 O57 91.9(4) . . ?
O65 Fe8 O51 91.9(3) . . ?
O54 Fe8 O51 173.7(3) . . ?
O57 Fe8 O51 86.6(3) . . ?
O65 Fe8 O52 161.3(3) . . ?
O54 Fe8 O52 88.6(3) . . ?
O57 Fe8 O52 96.3(4) . . ?
O51 Fe8 O52 85.5(3) . . ?
O65 Fe8 O53 98.6(3) . . ?
O54 Fe8 O53 92.8(3) . . ?
O57 Fe8 O53 158.5(3) . . ?
O51 Fe8 O53 86.4(3) . . ?
O52 Fe8 O53 62.8(3) . . ?
O65 Fe8 C95 130.5(4) . . ?
O54 Fe8 C95 92.3(3) . . ?
O57 Fe8 C95 126.8(4) . . ?
O51 Fe8 C95 83.7(3) . . ?
O52 Fe8 C95 30.8(3) . . ?
O53 Fe8 C95 32.0(3) . . ?
Fe13 O70 Fe12 122.4(2) . . ?
Fe13 O70 Fe14 137.3(2) . . ?
Fe12 O70 Fe14 100.0(2) . . ?
Fe11 O34 Fe10 118.5(3) . . ?
Fe11 O34 Fe9 139.8(3) . . ?
Fe10 O34 Fe9 97.6(3) . . ?
C65 N4 Fe13 109.4(4) . . ?
C63 O35 Fe11 125.8(4) . . ?
C63 O35 Fe12 121.8(4) . . ?
Fe11 O35 Fe12 103.0(2) . . ?
C64 O36 Fe14 130.7(4) . . ?
C64 O36 Fe13 115.9(4) . 2_656 ?
Fe14 O36 Fe13 95.5(2) . 2_656 ?
C66 O37 H37 109.5 . . ?
O35 C63 C65 110.8(5) . . ?
O35 C63 H63A 109.5 . . ?
C65 C63 H63A 109.5 . . ?
O35 C63 H63B 109.5 . . ?
C65 C63 H63B 109.5 . . ?
H63A C63 H63B 108.1 . . ?
O36 C64 C65 108.6(6) . 2_656 ?
N4 C65 C66 108.8(6) . . ?
N4 C65 C64 107.8(6) . 2_656 ?
C66 C65 C64 112.1(6) . 2_656 ?
N4 C65 C63 108.6(5) . . ?
C66 C65 C63 109.4(6) . . ?
C64 C65 C63 110.1(6) 2_656 . ?
O37 C66 C65 112.4(7) . . ?
O37 C66 H66A 109.1 . . ?
C65 C66 H66A 109.1 . . ?
O37 C66 H66B 109.1 . . ?
C65 C66 H66B 109.1 . . ?
H66A C66 H66B 107.8 . . ?
C69 N5 Fe11 112.9(4) . . ?
C70 O38 Fe12 116.9(5) . . ?
C70 O38 Fe11 110.7(5) . . ?
Fe12 O38 Fe11 101.6(2) . . ?
C67 O39 Fe14 127.3(4) . . ?
C67 O39 Fe12 125.6(4) . . ?
Fe14 O39 Fe12 94.7(2) . . ?
O39 C67 C69 111.8(6) . . ?
O39 C67 H67A 109.3 . . ?
C69 C67 H67A 109.3 . . ?
O39 C67 H67B 109.3 . . ?
C69 C67 H67B 109.3 . . ?
H67A C67 H67B 107.9 . . ?
O40A C68 O40 93.7(12) . . ?
O40A C68 C69 115.2(12) . . ?
O40 C68 C69 117.4(8) . . ?
O40A C68 H68A 109.8 . . ?
O40 C68 H68A 109.8 . . ?
C69 C68 H68A 109.8 . . ?
N5 C69 C70 107.1(6) . . ?
N5 C69 C67 108.3(6) . . ?
C70 C69 C67 112.1(7) . . ?
N5 C69 C68 112.1(7) . . ?
C70 C69 C68 108.8(6) . . ?
C67 C69 C68 108.5(6) . . ?
O38 C70 C69 111.2(6) . . ?
O38 C70 H70A 109.4 . . ?
C69 C70 H70A 109.4 . . ?
O38 C70 H70B 109.4 . . ?
C69 C70 H70B 109.4 . . ?
H70A C70 H70B 108.0 . . ?
C71 O41 Fe10 124.7(6) . . ?
C71 O41 Fe9 126.8(6) . . ?
Fe10 O41 Fe9 95.0(3) . . ?
C73 O42 Fe10 125.3(14) . . ?
O41 C71 C72 108.7(9) . . ?
O41 C71 H71A 110.0 . . ?
C72 C71 H71A 110.0 . . ?
O41 C71 H71B 110.0 . . ?
C72 C71 H71B 110.0 . . ?
H71A C71 H71B 108.3 . . ?
C71 C72 N6 107.2(10) . . ?
C71 C72 C73 110.6(12) . . ?
N6 C72 C73 107.5(12) . . ?
C71 C72 C74 112.4(17) . . ?
N6 C72 C74 97.5(16) . . ?
C73 C72 C74 120.0(17) . . ?
O42 C73 C72 117(2) . . ?
O42 C73 H73A 121.4 . . ?
C72 C73 H73A 121.4 . . ?
O43 C74 C72 100(2) . . ?
O43 C74 H74A 111.8 . . ?
C72 C74 H74A 111.8 . . ?
O43 C74 H74B 111.8 . . ?
C72 C74 H74B 111.8 . . ?
H74A C74 H74B 109.5 . . ?
C75 O44 Fe12 129.5(4) . . ?
C75 O45 Fe13 125.7(5) . . ?
O45 C75 O44 124.7(6) . . ?
O45 C75 C76 116.9(7) . . ?
O44 C75 C76 118.5(7) . . ?
C77 C76 C79 110.8(8) . . ?
C77 C76 C75 111.2(7) . . ?
C79 C76 C75 108.3(7) . . ?
C77 C76 C78 109.6(7) . . ?
C79 C76 C78 110.1(9) . . ?
C75 C76 C78 106.9(7) . . ?
C76 C77 H77A 109.5 . . ?
C76 C77 H77B 109.5 . . ?
H77A C77 H77B 109.5 . . ?
C76 C77 H77C 109.5 . . ?
H77A C77 H77C 109.5 . . ?
H77B C77 H77C 109.5 . . ?
C76 C78 H78A 109.5 . . ?
C76 C78 H78B 109.5 . . ?
H78A C78 H78B 109.5 . . ?
C76 C78 H78C 109.5 . . ?
H78A C78 H78C 109.5 . . ?
H78B C78 H78C 109.5 . . ?
C76 C79 H79A 109.5 . . ?
C76 C79 H79B 109.5 . . ?
H79A C79 H79B 109.5 . . ?
C76 C79 H79C 109.5 . . ?
H79A C79 H79C 109.5 . . ?
H79B C79 H79C 109.5 . . ?
C80 O46 Fe13 128.9(4) . 2_656 ?
C80 O47 Fe14 128.3(4) . . ?
O47 C80 O46 124.7(6) . . ?
O47 C80 C81 117.8(6) . . ?
O46 C80 C81 117.5(6) . . ?
C84 C81 C83 110.2(9) . . ?
C84 C81 C80 107.0(7) . . ?
C83 C81 C80 110.6(6) . . ?
C84 C81 C82 109.0(7) . . ?
C83 C81 C82 111.2(8) . . ?
C80 C81 C82 108.8(7) . . ?
C81 C82 H82A 109.5 . . ?
C81 C82 H82B 109.5 . . ?
H82A C82 H82B 109.5 . . ?
C81 C82 H82C 109.5 . . ?
H82A C82 H82C 109.5 . . ?
H82B C82 H82C 109.5 . . ?
C81 C83 H83A 109.5 . . ?
C81 C83 H83B 109.5 . . ?
H83A C83 H83B 109.5 . . ?
C81 C83 H83C 109.5 . . ?
H83A C83 H83C 109.5 . . ?
H83B C83 H83C 109.5 . . ?
C81 C84 H84A 109.5 . . ?
C81 C84 H84B 109.5 . . ?
H84A C84 H84B 109.5 . . ?
C81 C84 H84C 109.5 . . ?
H84A C84 H84C 109.5 . . ?
H84B C84 H84C 109.5 . . ?
C85 O48 Fe12 126.2(4) . . ?
C85 O49 Fe14 127.3(5) . . ?
O49 C85 O48 126.1(7) . . ?
O49 C85 C86 115.5(7) . . ?
O48 C85 C86 118.4(6) . . ?
C88 C86 C85 111.5(7) . . ?
C88 C86 C89 111.8(10) . . ?
C85 C86 C89 108.7(8) . . ?
C88 C86 C87 109.2(10) . . ?
C85 C86 C87 105.1(8) . . ?
C89 C86 C87 110.3(11) . . ?
C86 C87 H87A 109.5 . . ?
C86 C87 H87B 109.5 . . ?
H87A C87 H87B 109.5 . . ?
C86 C87 H87C 109.5 . . ?
H87A C87 H87C 109.5 . . ?
H87B C87 H87C 109.5 . . ?
C86 C88 H88A 109.5 . . ?
C86 C88 H88B 109.5 . . ?
H88A C88 H88B 109.5 . . ?
C86 C88 H88C 109.5 . . ?
H88A C88 H88C 109.5 . . ?
H88B C88 H88C 109.5 . . ?
C86 C89 H89A 109.5 . . ?
C86 C89 H89B 109.5 . . ?
H89A C89 H89B 109.5 . . ?
C86 C89 H89C 109.5 . . ?
H89A C89 H89C 109.5 . . ?
H89B C89 H89C 109.5 . . ?
C90 O50 Fe9 127.1(6) . . ?
C90 O51 Fe8 136.2(6) . . ?
O50 C90 O51 124.0(8) . . ?
O50 C90 C91 118.5(8) . . ?
O51 C90 C91 117.5(8) . . ?
C94 C91 C92 110.3(8) . . ?
C94 C91 C93 110.1(9) . . ?
C92 C91 C93 110.0(8) . . ?
C94 C91 C90 106.5(8) . . ?
C92 C91 C90 110.4(7) . . ?
C93 C91 C90 109.5(8) . . ?
C91 C92 H92A 109.5 . . ?
C91 C92 H92B 109.5 . . ?
H92A C92 H92B 109.5 . . ?
C91 C92 H92C 109.5 . . ?
H92A C92 H92C 109.5 . . ?
H92B C92 H92C 109.5 . . ?
C91 C93 H93A 109.5 . . ?
C91 C93 H93B 109.5 . . ?
H93A C93 H93B 109.5 . . ?
C91 C93 H93C 109.5 . . ?
H93A C93 H93C 109.5 . . ?
H93B C93 H93C 109.5 . . ?
C91 C94 H94A 109.5 . . ?
C91 C94 H94B 109.5 . . ?
H94A C94 H94B 109.5 . . ?
C91 C94 H94C 109.5 . . ?
H94A C94 H94C 109.5 . . ?
H94B C94 H94C 109.5 . . ?
C95 O52 Fe8 90.5(6) . . ?
C95 O53 Fe8 88.8(7) . . ?
O52 C95 O53 117.7(10) . . ?
O52 C95 C96 124.0(10) . . ?
O53 C95 C96 118.3(11) . . ?
O52 C95 Fe8 58.7(6) . . ?
O53 C95 Fe8 59.2(6) . . ?
C96 C95 Fe8 176.1(8) . . ?
C97 C96 C95 113.1(11) . . ?
C97 C96 C98 111.7(13) . . ?
C95 C96 C98 104.5(9) . . ?
C97 C96 C99 110.8(11) . . ?
C95 C96 C99 108.1(11) . . ?
C98 C96 C99 108.3(10) . . ?
C96 C97 H97A 109.5 . . ?
C96 C97 H97B 109.5 . . ?
H97A C97 H97B 109.5 . . ?
C96 C97 H97C 109.5 . . ?
H97A C97 H97C 109.5 . . ?
H97B C97 H97C 109.5 . . ?
C96 C98 H98A 109.5 . . ?
C96 C98 H98B 109.5 . . ?
H98A C98 H98B 109.5 . . ?
C96 C98 H98C 109.5 . . ?
H98A C98 H98C 109.5 . . ?
H98B C98 H98C 109.5 . . ?
C96 C99 H99A 109.5 . . ?
C96 C99 H99B 109.5 . . ?
H99A C99 H99B 109.5 . . ?
C96 C99 H99C 109.5 . . ?
H99A C99 H99C 109.5 . . ?
H99B C99 H99C 109.5 . . ?
C100 O54 Fe8 126.7(8) . . ?
O55 C100 O54 128.1(12) . . ?
O55 C100 C101 114.9(13) . . ?
O54 C100 C101 116.9(13) . . ?
C104 C101 C102 112.4(14) . . ?
C104 C101 C100 107.6(19) . . ?
C102 C101 C100 116.6(16) . . ?
C104 C101 C103 112.2(15) . . ?
C102 C101 C103 109.5(14) . . ?
C100 C101 C103 98(2) . . ?
C101 C102 H10A 109.5 . . ?
C101 C102 H10B 109.5 . . ?
H10A C102 H10B 109.5 . . ?
C101 C102 H10C 109.5 . . ?
H10A C102 H10C 109.5 . . ?
H10B C102 H10C 109.5 . . ?
C101 C103 H10D 109.5 . . ?
C101 C103 H10E 109.5 . . ?
H10D C103 H10E 109.5 . . ?
C101 C103 H10F 109.5 . . ?
H10D C103 H10F 109.5 . . ?
H10E C103 H10F 109.5 . . ?
C101 C104 H10G 109.5 . . ?
C101 C104 H10H 109.5 . . ?
H10G C104 H10H 109.5 . . ?
C101 C104 H10I 109.5 . . ?
H10G C104 H10I 109.5 . . ?
H10H C104 H10I 109.5 . . ?
C105 O56 Fe9 143.3(8) . . ?
C105 O57 Fe8 127.7(7) . . ?
O56 C105 O57 121.3(11) . . ?
O56 C105 C106 121.4(12) . . ?
O57 C105 C106 117.3(11) . . ?
C107 C106 C108 113(2) . . ?
C107 C106 C105 111.8(13) . . ?
C108 C106 C105 111.0(14) . . ?
C107 C106 C109 94.2(19) . . ?
C108 C106 C109 116(2) . . ?
C105 C106 C109 109.9(13) . . ?
C106 C107 H10J 109.5 . . ?
C106 C107 H10K 109.5 . . ?
H10J C107 H10K 109.5 . . ?
C106 C107 H10L 109.5 . . ?
H10J C107 H10L 109.5 . . ?
H10K C107 H10L 109.5 . . ?
C106 C108 H10M 109.5 . . ?
C106 C108 H10N 109.5 . . ?
H10M C108 H10N 109.5 . . ?
C106 C108 H10O 109.4 . . ?
H10M C108 H10O 109.5 . . ?
H10N C108 H10O 109.5 . . ?
C106 C109 H10P 109.5 . . ?
C106 C109 H10Q 109.5 . . ?
H10P C109 H10Q 109.5 . . ?
C106 C109 H10R 109.5 . . ?
H10P C109 H10R 109.5 . . ?
H10Q C109 H10R 109.5 . . ?
C110 O58 Fe10 127.2(7) . . ?
C110 O59 Fe9 127.7(6) . . ?
O58 C110 O59 124.4(9) . . ?
O58 C110 C111 118.5(9) . . ?
O59 C110 C111 116.9(9) . . ?
C114 C111 C112 107.9(12) . . ?
C114 C111 C110 104.5(11) . . ?
C112 C111 C110 109.0(10) . . ?
C114 C111 C113 116.1(12) . . ?
C112 C111 C113 110.4(11) . . ?
C110 C111 C113 108.7(10) . . ?
C111 C112 H11C 109.5 . . ?
C111 C112 H11D 109.5 . . ?
H11C C112 H11D 109.5 . . ?
C111 C112 H11E 109.5 . . ?
H11C C112 H11E 109.5 . . ?
H11D C112 H11E 109.5 . . ?
C111 C113 H11F 109.5 . . ?
C111 C113 H11G 109.5 . . ?
H11F C113 H11G 109.5 . . ?
C111 C113 H11H 109.5 . . ?
H11F C113 H11H 109.5 . . ?
H11G C113 H11H 109.5 . . ?
C111 C114 H11I 109.5 . . ?
C111 C114 H11J 109.5 . . ?
H11I C114 H11J 109.5 . . ?
C111 C114 H11K 109.5 . . ?
H11I C114 H11K 109.5 . . ?
H11J C114 H11K 109.5 . . ?
C115 O60 Fe11 133.5(6) . . ?
C115 O61 Fe10 130.5(6) . . ?
O61 C115 O60 125.7(9) . . ?
O61 C115 C116 115.3(9) . . ?
O60 C115 C116 119.1(10) . . ?
C119 C116 C117 98.8(16) . . ?
C119 C116 C115 110.7(10) . . ?
C117 C116 C115 110.0(10) . . ?
C119 C116 C118 119.9(17) . . ?
C117 C116 C118 109.2(12) . . ?
C115 C116 C118 107.8(10) . . ?
C116 C117 H11L 109.5 . . ?
C116 C117 H11M 109.5 . . ?
H11L C117 H11M 109.5 . . ?
C116 C117 H11N 109.5 . . ?
H11L C117 H11N 109.5 . . ?
H11M C117 H11N 109.5 . . ?
C116 C118 H11O 109.5 . . ?
C116 C118 H11P 109.5 . . ?
H11O C118 H11P 109.5 . . ?
C116 C118 H11Q 109.5 . . ?
H11O C118 H11Q 109.5 . . ?
H11P C118 H11Q 109.5 . . ?
C116 C119 H11R 109.5 . . ?
C116 C119 H11S 109.5 . . ?
H11R C119 H11S 109.5 . . ?
C116 C119 H11T 109.5 . . ?
H11R C119 H11T 109.5 . . ?
H11S C119 H11T 109.5 . . ?
C120 O62 Fe11 128.7(6) . . ?
C120 O63 Fe10 134.7(6) . . ?
O63 C120 O62 125.3(8) . . ?
O63 C120 C121 117.6(9) . . ?
O62 C120 C121 117.1(10) . . ?
C122 C121 C123 118.4(15) . . ?
C122 C121 C120 114.1(11) . . ?
C123 C121 C120 110.1(10) . . ?
C122 C121 C124 109.6(17) . . ?
C123 C121 C124 98.9(14) . . ?
C120 C121 C124 103.7(13) . . ?
C121 C122 H12C 109.5 . . ?
C121 C122 H12D 109.5 . . ?
H12C C122 H12D 109.5 . . ?
C121 C122 H12E 109.5 . . ?
H12C C122 H12E 109.5 . . ?
H12D C122 H12E 109.5 . . ?
C121 C123 H12F 109.5 . . ?
C121 C123 H12G 109.5 . . ?
H12F C123 H12G 109.5 . . ?
C121 C123 H12H 109.5 . . ?
H12F C123 H12H 109.5 . . ?
H12G C123 H12H 109.5 . . ?
C121 C124 H12I 109.5 . . ?
C121 C124 H12J 109.5 . . ?
H12I C124 H12J 109.5 . . ?
C121 C124 H12K 109.5 . . ?
H12I C124 H12K 109.5 . . ?
H12J C124 H12K 109.5 . . ?
Fe13 O64 Fe14 99.7(2) 2_656 . ?
Fe8 O65 Fe9 118.0(3) . . ?
O66 C125 O67 115(2) . . ?
O66 C125 C127 124(2) . . ?
O67 C125 C127 120(2) . . ?
C126 C127 C128 116(2) . . ?
C126 C127 C125 110(2) . . ?
C128 C127 C125 100.7(18) . . ?
C126 C127 C129 118(2) . . ?
C128 C127 C129 97.9(19) . . ?
C125 C127 C129 112(2) . . ?
O69 C130 O68 123.2(14) . . ?
O69 C130 C131 118.2(14) . . ?
O68 C130 C131 118.4(14) . . ?
C130 C131 C132 114.6(17) . . ?
C130 C131 C134 104.1(17) . . ?
C132 C131 C134 107.9(13) . . ?
C130 C131 C133 109.3(16) . . ?
C132 C131 C133 110.0(13) . . ?
C134 C131 C133 110.8(13) . . ?
N201 C202 C201 179.6(13) . . ?
N301 C302 C301 178.9(12) . . ?
N401 C401 C402 153(2) . . ?
N501 C501 C502 169.5(18) . . ?
N601 C601 C602 170(2) . . ?
N701 C701 C702 165(5) . . ?

loop_
_geom_bond_atom_site_label_1
_geom_bond_atom_site_label_2
_geom_bond_distance
_geom_bond_site_symmetry_2
_geom_bond_publ_flag
Fe5 O1 1.922(4) . ?
Fe5 O3 1.976(5) . ?
Fe5 O4 2.014(5) . ?
Fe5 O12 2.040(5) . ?
Fe5 O6 2.041(5) . ?
Fe5 O28 2.052(5) . ?
Fe5 Fe7 2.9546(12) . ?
Fe6 O1 1.864(5) . ?
Fe6 O32 1.973(4) 2_755 ?
Fe6 O13 2.016(4) . ?
Fe6 O7 2.078(4) 2_755 ?
Fe6 O15 2.080(5) 2_755 ?
Fe6 N2 2.166(5) . ?
Fe7 O1 1.945(4) . ?
Fe7 O4 1.985(5) . ?
Fe7 O32 2.021(4) . ?
Fe7 O14 2.028(5) . ?
Fe7 O7 2.033(4) . ?
Fe7 O29 2.047(5) . ?
Fe4 O2 1.865(5) . ?
Fe4 O6 1.979(5) . ?
Fe4 O26 2.057(5) . ?
Fe4 O30 2.059(5) . ?
Fe4 O3 2.061(5) . ?
Fe4 N1 2.227(6) . ?
Fe2 O2 1.945(5) . ?
Fe2 O10 1.986(5) . ?
Fe2 O16 1.998(5) . ?
Fe2 O33 2.004(6) . ?
Fe2 O25 2.042(6) . ?
Fe2 O22 2.096(6) . ?
Fe2 Fe3 2.9407(16) . ?
Fe3 O9 1.955(5) . ?
Fe3 O2 1.966(5) . ?
Fe3 O27 1.992(6) . ?
Fe3 O10 2.002(6) . ?
Fe3 O24 2.035(6) . ?
Fe3 O31 2.102(6) . ?
Fe1 O33 1.947(6) . ?
Fe1 O20 1.955(8) . ?
Fe1 O23 1.960(9) . ?
Fe1 O17 2.013(8) . ?
Fe1 O19 2.065(8) . ?
Fe1 O18 2.110(8) . ?
Fe1 C28 2.477(14) . ?
N1 C1 1.479(10) . ?
C1 C2 1.517(10) . ?
C1 C3 1.548(11) . ?
C1 C4 1.548(12) . ?
C2 O4 1.421(8) . ?
C2 H2A 0.9700 . ?
C2 H2B 0.9700 . ?
C3 O3 1.426(9) . ?
C3 H3A 0.9700 . ?
C3 H3B 0.9700 . ?
C4 O5A 1.307(19) . ?
C4 O5 1.335(18) . ?
C4 H4A 0.9800 . ?
N2 C6 1.473(9) . ?
C5 O7 1.416(8) . ?
C5 C6 1.525(9) 2_755 ?
C6 C5 1.525(9) 2_755 ?
C6 C8 1.533(9) . ?
C6 C7 1.550(10) . ?
C7 O6 1.436(7) . ?
C7 H7A 0.9700 . ?
C7 H7B 0.9700 . ?
C8 O8 1.451(10) . ?
C8 H8A 0.9700 . ?
C8 H8B 0.9700 . ?
O7 Fe6 2.078(4) 2_755 ?
O8 H8 0.8200 . ?
N3 C10 1.510(13) . ?
C9 O10 1.424(9) . ?
C9 C10 1.524(11) . ?
C9 H9A 0.9700 . ?
C9 H9B 0.9700 . ?
C10 C11 1.502(13) . ?
C10 C12 1.505(13) . ?
C11 O11 1.417(12) . ?
C11 H11A 0.9700 . ?
C11 H11B 0.9700 . ?
C12 O9 1.403(10) . ?
C12 H12A 0.9700 . ?
C12 H12B 0.9700 . ?
O11 H11 0.8200 . ?
O12 C13 1.276(8) . ?
O13 C13 1.251(8) . ?
C13 C14 1.511(9) . ?
C14 C16 1.505(13) . ?
C14 C17 1.537(11) . ?
C14 C15 1.569(14) . ?
C15 H15A 0.9600 . ?
C15 H15B 0.9600 . ?
C15 H15C 0.9600 . ?
C16 H16A 0.9600 . ?
C16 H16B 0.9600 . ?
C16 H16C 0.9600 . ?
C17 H17A 0.9600 . ?
C17 H17B 0.9600 . ?
C17 H17C 0.9600 . ?
O14 C18 1.248(9) . ?
O15 C18 1.276(9) . ?
O15 Fe6 2.080(5) 2_755 ?
C18 C19 1.519(10) . ?
C19 C21 1.513(14) . ?
C19 C22 1.543(13) . ?
C19 C20 1.558(12) . ?
C20 H20A 0.9600 . ?
C20 H20B 0.9600 . ?
C20 H20C 0.9600 . ?
C21 H21A 0.9600 . ?
C21 H21B 0.9600 . ?
C21 H21C 0.9600 . ?
C22 H22A 0.9600 . ?
C22 H22B 0.9600 . ?
C22 H22C 0.9600 . ?
O16 C23 1.262(10) . ?
O17 C23 1.244(11) . ?
C23 C24 1.491(11) . ?
C24 C27 1.516(11) . ?
C24 C25 1.525(11) . ?
C24 C26 1.544(12) . ?
C25 H25A 0.9600 . ?
C25 H25B 0.9600 . ?
C25 H25C 0.9600 . ?
C26 H26A 0.9600 . ?
C26 H26B 0.9600 . ?
C26 H26C 0.9600 . ?
C27 H27A 0.9600 . ?
C27 H27B 0.9600 . ?
C27 H27C 0.9600 . ?
O18 C28 1.265(14) . ?
O19 C28 1.310(16) . ?
C28 C29 1.487(17) . ?
C29 C31 1.38(2) . ?
C29 C30 1.53(3) . ?
C29 C32 1.54(2) . ?
C30 C31 1.94(4) . ?
C30 H30A 0.9700 . ?
C30 H30B 0.9700 . ?
C31 H31A 0.9700 . ?
C31 H31B 0.9700 . ?
C32 H32A 0.9600 . ?
C32 H32B 0.9600 . ?
C32 H32C 0.9600 . ?
O20 C33 1.243(13) . ?
O21 C33 1.248(12) . ?
C33 C34 1.495(15) . ?
C34 C36 1.24(3) . ?
C34 C35 1.40(2) . ?
C34 C37 1.49(3) . ?
C35 H35A 0.9600 . ?
C35 H35B 0.9600 . ?
C35 H35C 0.9600 . ?
C36 H36A 0.9600 . ?
C36 H36B 0.9600 . ?
C36 H36C 0.9600 . ?
C37 H37A 0.9600 . ?
C37 H37B 0.9600 . ?
C37 H37C 0.9600 . ?
O22 C38 1.226(11) . ?
O23 C38 1.269(14) . ?
C38 C40 1.573(14) . ?
C39 C40 1.60(2) . ?
C39 H39A 0.9600 . ?
C39 H39B 0.9600 . ?
C39 H39C 0.9600 . ?
C40 C42 1.462(17) . ?
C40 C41 1.47(2) . ?
C41 H41A 0.9600 . ?
C41 H41B 0.9600 . ?
C41 H41C 0.9600 . ?
C42 H42A 0.9600 . ?
C42 H42B 0.9600 . ?
C42 H42C 0.9600 . ?
O24 C43 1.256(10) . ?
O25 C43 1.254(11) . ?
C43 C44 1.558(13) . ?
C44 C47 1.472(16) . ?
C44 C46 1.511(15) . ?
C44 C45 1.560(17) . ?
C45 H45A 0.9600 . ?
C45 H45B 0.9600 . ?
C45 H45C 0.9600 . ?
C46 H46A 0.9600 . ?
C46 H46B 0.9600 . ?
C46 H46C 0.9600 . ?
C47 H47A 0.9600 . ?
C47 H47B 0.9600 . ?
C47 H47C 0.9600 . ?
O26 C48 1.246(9) . ?
O27 C48 1.271(10) . ?
C48 C49 1.502(12) . ?
C49 C51 1.478(15) . ?
C49 C52 1.486(13) . ?
C49 C50 1.545(16) . ?
C50 H50A 0.9600 . ?
C50 H50B 0.9600 . ?
C50 H50C 0.9600 . ?
C51 H51A 0.9600 . ?
C51 H51B 0.9600 . ?
C51 H51C 0.9600 . ?
C52 H52A 0.9600 . ?
C52 H52B 0.9600 . ?
C52 H52C 0.9600 . ?
O28 C53 1.275(8) . ?
O29 C53 1.264(8) . ?
C53 C54 1.513(10) . ?
C54 C55 1.500(12) . ?
C54 C57 1.530(16) . ?
C54 C56 1.590(19) . ?
C55 H55A 0.9600 . ?
C55 H55B 0.9600 . ?
C55 H55C 0.9600 . ?
C56 H56A 0.9600 . ?
C56 H56B 0.9600 . ?
C56 H56C 0.9600 . ?
C57 H57A 0.9600 . ?
C57 H57B 0.9600 . ?
C57 H57C 0.9600 . ?
O30 C58 1.247(10) . ?
O31 C58 1.269(11) . ?
C58 C59 1.507(14) . ?
C59 C61 1.32(3) . ?
C59 C60 1.33(2) . ?
C59 C62 1.43(2) . ?
C60 C61 1.82(6) . ?
C60 H60A 0.9700 . ?
C60 H60B 0.9700 . ?
C61 H61A 0.9700 . ?
C61 H61B 0.9700 . ?
C62 H62A 0.9600 . ?
C62 H62B 0.9600 . ?
C62 H62C 0.9600 . ?
O32 Fe6 1.973(4) 2_755 ?
Fe14 O70 1.934(4) . ?
Fe14 O39 2.003(5) . ?
Fe14 O64 2.023(5) . ?
Fe14 O47 2.034(5) . ?
Fe14 O36 2.035(5) . ?
Fe14 O49 2.036(5) . ?
Fe14 Fe12 2.9584(13) . ?
Fe12 O70 1.929(5) . ?
Fe12 O38 2.001(5) . ?
Fe12 O39 2.019(4) . ?
Fe12 O44 2.042(5) . ?
Fe12 O48 2.050(5) . ?
Fe12 O35 2.050(5) . ?
Fe13 O70 1.881(5) . ?
Fe13 O64 1.968(5) 2_656 ?
Fe13 O45 2.024(5) . ?
Fe13 O36 2.084(5) 2_656 ?
Fe13 O46 2.097(5) 2_656 ?
Fe13 N4 2.149(6) . ?
Fe11 O34 1.871(6) . ?
Fe11 O35 1.977(5) . ?
Fe11 O62 2.050(6) . ?
Fe11 O60 2.059(5) . ?
Fe11 O38 2.066(5) . ?
Fe11 N5 2.192(6) . ?
Fe9 O34 1.959(5) . ?
Fe9 O65 1.983(6) . ?
Fe9 O41 1.989(6) . ?
Fe9 O50 1.994(6) . ?
Fe9 O59 2.031(7) . ?
Fe9 O56 2.088(7) . ?
Fe9 Fe10 2.9338(17) . ?
Fe10 O34 1.941(5) . ?
Fe10 O41 1.989(7) . ?
Fe10 O61 1.991(7) . ?
Fe10 O42 1.994(8) . ?
Fe10 O58 2.032(7) . ?
Fe10 O63 2.046(7) . ?
Fe8 O65 1.934(6) . ?
Fe8 O54 1.985(7) . ?
Fe8 O57 1.989(9) . ?
Fe8 O51 2.039(7) . ?
Fe8 O52 2.083(7) . ?
Fe8 O53 2.094(8) . ?
Fe8 C95 2.438(11) . ?
N4 C65 1.477(10) . ?
O35 C63 1.420(8) . ?
O36 C64 1.404(9) . ?
O36 Fe13 2.084(5) 2_656 ?
O37 C66 1.417(10) . ?
O37 H37 0.8200 . ?
C63 C65 1.561(10) . ?
C63 H63A 0.9700 . ?
C63 H63B 0.9700 . ?
C64 C65 1.543(9) 2_656 ?
C65 C66 1.542(10) . ?
C65 C64 1.543(9) 2_656 ?
C66 H66A 0.9700 . ?
C66 H66B 0.9700 . ?
N5 C69 1.501(11) . ?
O38 C70 1.421(8) . ?
O39 C67 1.435(8) . ?
O40 C68 1.344(12) . ?
O40A C68 1.25(2) . ?
C67 C69 1.527(10) . ?
C67 H67A 0.9700 . ?
C67 H67B 0.9700 . ?
C68 C69 1.529(11) . ?
C68 H68A 0.9800 . ?
C69 C70 1.526(10) . ?
C70 H70A 0.9700 . ?
C70 H70B 0.9700 . ?
N6 C72 1.561(17) . ?
O41 C71 1.435(12) . ?
O42 C73 1.12(2) . ?
C71 C72 1.526(16) . ?
C71 H71A 0.9700 . ?
C71 H71B 0.9700 . ?
C72 C73 1.60(2) . ?
C72 C74 1.599(18) . ?
C73 H73A 0.9300 . ?
O43 C74 1.429(19) . ?
C74 H74A 0.9700 . ?
C74 H74B 0.9700 . ?
O44 C75 1.279(9) . ?
O45 C75 1.254(9) . ?
C75 C76 1.512(10) . ?
C76 C77 1.499(12) . ?
C76 C79 1.498(15) . ?
C76 C78 1.542(12) . ?
C77 H77A 0.9600 . ?
C77 H77B 0.9600 . ?
C77 H77C 0.9600 . ?
C78 H78A 0.9600 . ?
C78 H78B 0.9600 . ?
C78 H78C 0.9600 . ?
C79 H79A 0.9600 . ?
C79 H79B 0.9600 . ?
C79 H79C 0.9600 . ?
O46 C80 1.268(8) . ?
O46 Fe13 2.097(5) 2_656 ?
O47 C80 1.267(8) . ?
C80 C81 1.532(9) . ?
C81 C84 1.514(13) . ?
C81 C83 1.524(11) . ?
C81 C82 1.536(14) . ?
C82 H82A 0.9600 . ?
C82 H82B 0.9600 . ?
C82 H82C 0.9600 . ?
C83 H83A 0.9600 . ?
C83 H83B 0.9600 . ?
C83 H83C 0.9600 . ?
C84 H84A 0.9600 . ?
C84 H84B 0.9600 . ?
C84 H84C 0.9600 . ?
O48 C85 1.263(9) . ?
O49 C85 1.262(8) . ?
C85 C86 1.521(11) . ?
C86 C88 1.507(12) . ?
C86 C89 1.546(16) . ?
C86 C87 1.557(15) . ?
C87 H87A 0.9600 . ?
C87 H87B 0.9600 . ?
C87 H87C 0.9600 . ?
C88 H88A 0.9600 . ?
C88 H88B 0.9600 . ?
C88 H88C 0.9600 . ?
C89 H89A 0.9600 . ?
C89 H89B 0.9600 . ?
C89 H89C 0.9600 . ?
O50 C90 1.253(10) . ?
O51 C90 1.262(11) . ?
C90 C91 1.554(12) . ?
C91 C94 1.473(13) . ?
C91 C92 1.526(13) . ?
C91 C93 1.547(12) . ?
C92 H92A 0.9600 . ?
C92 H92B 0.9600 . ?
C92 H92C 0.9600 . ?
C93 H93A 0.9600 . ?
C93 H93B 0.9600 . ?
C93 H93C 0.9600 . ?
C94 H94A 0.9600 . ?
C94 H94B 0.9600 . ?
C94 H94C 0.9600 . ?
O52 C95 1.250(13) . ?
O53 C95 1.294(12) . ?
C95 C96 1.514(16) . ?
C96 C97 1.417(17) . ?
C96 C98 1.536(16) . ?
C96 C99 1.652(17) . ?
C97 H97A 0.9600 . ?
C97 H97B 0.9600 . ?
C97 H97C 0.9600 . ?
C98 H98A 0.9600 . ?
C98 H98B 0.9600 . ?
C98 H98C 0.9600 . ?
C99 H99A 0.9600 . ?
C99 H99B 0.9600 . ?
C99 H99C 0.9600 . ?
O54 C100 1.250(14) . ?
O55 C100 1.221(15) . ?
C100 C101 1.51(2) . ?
C101 C104 1.464(18) . ?
C101 C102 1.498(16) . ?
C101 C103 1.524(15) . ?
C102 H10A 0.9600 . ?
C102 H10B 0.9600 . ?
C102 H10C 0.9600 . ?
C103 H10D 0.9600 . ?
C103 H10E 0.9600 . ?
C103 H10F 0.9600 . ?
C104 H10G 0.9600 . ?
C104 H10H 0.9600 . ?
C104 H10I 0.9600 . ?
O56 C105 1.213(12) . ?
O57 C105 1.253(13) . ?
C105 C106 1.494(16) . ?
C106 C107 1.38(3) . ?
C106 C108 1.38(3) . ?
C106 C109 1.50(2) . ?
C107 H10J 0.9600 . ?
C107 H10K 0.9600 . ?
C107 H10L 0.9600 . ?
C108 H10M 0.9600 . ?
C108 H10N 0.9600 . ?
C108 H10O 0.9600 . ?
C109 H10P 0.9600 . ?
C109 H10Q 0.9600 . ?
C109 H10R 0.9600 . ?
O58 C110 1.255(11) . ?
O59 C110 1.267(11) . ?
C110 C111 1.568(15) . ?
C111 C114 1.487(18) . ?
C111 C112 1.517(18) . ?
C111 C113 1.581(18) . ?
C112 H11C 0.9600 . ?
C112 H11D 0.9600 . ?
C112 H11E 0.9600 . ?
C113 H11F 0.9600 . ?
C113 H11G 0.9600 . ?
C113 H11H 0.9600 . ?
C114 H11I 0.9600 . ?
C114 H11J 0.9600 . ?
C114 H11K 0.9600 . ?
O60 C115 1.251(11) . ?
O61 C115 1.236(12) . ?
C115 C116 1.514(13) . ?
C116 C119 1.46(2) . ?
C116 C117 1.468(16) . ?
C116 C118 1.527(18) . ?
C117 H11L 0.9600 . ?
C117 H11M 0.9600 . ?
C117 H11N 0.9600 . ?
C118 H11O 0.9600 . ?
C118 H11P 0.9600 . ?
C118 H11Q 0.9600 . ?
C119 H11R 0.9600 . ?
C119 H11S 0.9600 . ?
C119 H11T 0.9600 . ?
O62 C120 1.302(12) . ?
O63 C120 1.240(12) . ?
C120 C121 1.518(13) . ?
C121 C122 1.39(2) . ?
C121 C123 1.50(2) . ?
C121 C124 1.59(3) . ?
C122 H12C 0.9600 . ?
C122 H12D 0.9600 . ?
C122 H12E 0.9600 . ?
C123 H12F 0.9600 . ?
C123 H12G 0.9600 . ?
C123 H12H 0.9600 . ?
C124 H12I 0.9600 . ?
C124 H12J 0.9600 . ?
C124 H12K 0.9600 . ?
O64 Fe13 1.968(5) 2_656 ?
O66 C125 1.29(2) . ?
O67 C125 1.48(3) . ?
C125 C127 1.54(3) . ?
C126 C127 1.37(3) . ?
C127 C128 1.51(3) . ?
C127 C129 1.56(3) . ?
O68 C130 1.337(16) . ?
O69 C130 1.296(16) . ?
C130 C131 1.52(2) . ?
C131 C132 1.615(18) . ?
C131 C134 1.631(19) . ?
C131 C133 1.634(18) . ?
N201 C202 1.155(11) . ?
C201 C202 1.489(12) . ?
N301 C302 1.142(11) . ?
C302 C301 1.474(12) . ?
N401 C401 1.212(14) . ?
C401 C402 1.440(16) . ?
N501 C501 1.290(13) . ?
C501 C502 1.447(14) . ?
C601 N601 1.165(14) . ?
C601 C602 1.539(17) . ?
N701 C701 1.197(18) . ?
C701 C702 1.525(18) . ?
